data_7135001
loop_
_publ_author_name
'Kenny, Mitchell S.'
'G&#x142;adysiak, Andrzej'
'Lessard, Jacob M.'
'Pyle, Dylan'
'Stylianou, Kyriakos C.'

_publ_section_title
;
 Stacked, twisted, and porous: structural diversity in photoactive
 porphyrin-based metal-organic frameworks.
;
_journal_issue 95
_journal_name_full 'Chemical communications (Cambridge, England)'
_journal_page_first 18906
_journal_page_last 18909
_journal_paper_doi 10.1039/d5cc03635f
_journal_volume 61
_journal_year 2025
_chemical_formula_moiety 'C106 H58 N18 O17 Pd2 Zn5, [+solvent]'
_chemical_formula_sum 'C106 H58 N18 O17 Pd2 Zn5'
_chemical_formula_weight 2395.49
_space_group_crystal_system monoclinic
_space_group_IT_number 14
_space_group_name_Hall '-P 2yn'
_space_group_name_H-M_alt 'P 1 21/n 1'
_atom_sites_solution_hydrogens geom
_atom_sites_solution_primary iterative
_audit_creation_date 2025-07-25
_audit_creation_method
;
Olex2 1.5
(compiled 2025.07.13 svn.rb7424aed for OlexSys, GUI svn.r7311)
;
_audit_update_record
;
2025-07-26 deposited with the CCDC.	2025-09-16 downloaded from the CCDC.
;
_cell_angle_alpha 90
_cell_angle_beta 95.533(2)
_cell_angle_gamma 90
_cell_formula_units_Z 4
_cell_length_a 9.9191(2)
_cell_length_b 32.4889(7)
_cell_length_c 38.6916(9)
_cell_measurement_reflns_used 31919
_cell_measurement_temperature 173
_cell_measurement_theta_max 74.9750
_cell_measurement_theta_min 2.7750
_cell_volume 12410.7(5)
_computing_cell_refinement 'CrysAlisPro 1.171.41.123a (Rigaku OD, 2022)'
_computing_data_collection 'CrysAlisPro 1.171.41.123a (Rigaku OD, 2022)'
_computing_data_reduction 'CrysAlisPro 1.171.41.123a (Rigaku OD, 2022)'
_computing_molecular_graphics 'Olex2 1.5 (Dolomanov et al., 2009)'
_computing_publication_material 'Olex2 1.5 (Dolomanov et al., 2009)'
_computing_structure_refinement 'SHELXL 2019/3 (Sheldrick, 2015)'
_computing_structure_solution 'olex2.solve 1.5 (Bourhis et al., 2015)'
_diffrn_ambient_environment air
_diffrn_ambient_temperature 173
_diffrn_detector 'Hybrid Pixel Array Detector'
_diffrn_detector_area_resol_mean 10.0000
_diffrn_detector_type HyPix
_diffrn_measured_fraction_theta_full 0.999
_diffrn_measured_fraction_theta_max 0.963
_diffrn_measurement_details
;
List of Runs (angles in degrees, time in seconds):

  # Type    Start    End  Width  t~exp~   \w     \q     \k     \f   Frames
#--------------------------------------------------------------------------
  1  \w   -115.00 -90.00   0.50    1.98    --  -46.42-141.00 -86.00   50
  2  \w    -96.00 -41.00   0.50    1.98    --  -46.42 141.00 -28.00  110
  3  \w    -51.00 -20.00   0.50    1.98    --  -46.42 128.00 160.00   62
  4  \w     53.00  78.00   0.50    1.98    --   46.42-128.00  85.00   50
  5  \w     50.00  76.00   0.50    1.98    --   46.42-141.00 -86.00   52
  6  \w    -84.00 -59.00   0.50    9.32    --  -91.75 141.00 -28.00   50
  7  \w    -88.00 -63.00   0.50    9.32    --  -91.75-141.00 -86.00   50
  8  \w   -107.00 -73.00   0.50    9.32    --  -91.75-128.00  85.00   68
  9  \w    104.00 129.00   0.50    9.32    --  103.56 141.00 -28.00   50
 10  \w     44.00 123.00   0.50    9.32    --  103.56-141.00 -86.00  158
 11  \w    104.00 134.00   0.50    9.32    --  103.56 128.00 160.00   60
 12  \w     55.00 114.00   0.50    9.32    --  103.56-128.00  85.00  118
 13  \w    -16.00  28.00   0.50    1.98    --  -46.42  19.00 -90.00   88
 14  \w    -26.00  28.00   0.50    1.98    --  -46.42  19.00-120.00  108
 15  \w    -27.00  28.00   0.50    1.98    --  -46.42  19.00-180.00  110
 16  \w    -24.00  17.00   0.50    1.98    --   46.42 -19.00-150.00   82
 17  \w   -103.00 -52.00   0.50    9.32    --  -91.75  77.00-180.00  102
 18  \w    -85.00 -30.00   0.50    9.32    --  -91.75 125.00 -90.00  110
 19  \w    -50.00 -20.00   0.50    9.32    --  -91.75  45.00   0.00   60
 20  \w    -47.00 -20.00   0.50    9.32    --  -91.75  45.00 -30.00   54
 21  \w   -161.00-107.00   0.50    9.32    --  -91.75 -61.00-150.00  108
 22  \w    -48.00 -21.00   0.50    9.32    --  -91.75  45.00-180.00   54
 23  \w     35.00  60.00   0.50    9.32    --  103.56-125.00 150.00   50
 24  \w     46.00  71.00   0.50    9.32    --  103.56 -61.00 -30.00   50
 25  \w     31.00  58.00   0.50    9.32    --  103.56 -61.00 -90.00   54
 26  \w    115.00 172.00   0.50    9.32    --  103.56  77.00-150.00  114
 27  \w     31.00  69.00   0.50    9.32    --  103.56 -61.00-120.00   76
 28  \w     91.00 171.00   0.50    9.32    --  103.56  30.00 -90.00  160
 29  \w     53.00 105.00   0.50    9.32    --  103.56 -94.00-120.00  104
 30  \w     76.00 102.00   0.50    9.32    --  103.56-125.00 150.00   52
 31  \w     34.00  59.00   0.50    9.32    --  103.56 -61.00 -60.00   50
;
_diffrn_measurement_device 'four-circle diffractometer'
_diffrn_measurement_device_type 'XtaLAB Synergy, Dualflex, HyPix'
_diffrn_measurement_method '\w scans'
_diffrn_orient_matrix_type 'CrysAlisPro convention (1999,Acta A55,543-557)'
_diffrn_orient_matrix_UB_11 0.0276121000
_diffrn_orient_matrix_UB_12 0.0259962000
_diffrn_orient_matrix_UB_13 0.0332403000
_diffrn_orient_matrix_UB_21 0.0292599000
_diffrn_orient_matrix_UB_22 -0.0395452000
_diffrn_orient_matrix_UB_23 0.0213696000
_diffrn_orient_matrix_UB_31 0.1507778000
_diffrn_orient_matrix_UB_32 0.0029800000
_diffrn_orient_matrix_UB_33 -0.0062074000
_diffrn_radiation_monochromator mirror
_diffrn_radiation_probe x-ray
_diffrn_radiation_type 'Cu K\a'
_diffrn_radiation_wavelength 1.54184
_diffrn_reflns_av_unetI/netI 0.0193
_diffrn_reflns_Laue_measured_fraction_full 0.999
_diffrn_reflns_Laue_measured_fraction_max 0.963
_diffrn_reflns_limit_h_max 12
_diffrn_reflns_limit_h_min -12
_diffrn_reflns_limit_k_max 40
_diffrn_reflns_limit_k_min -40
_diffrn_reflns_limit_l_max 48
_diffrn_reflns_limit_l_min -48
_diffrn_reflns_number 32190
_diffrn_reflns_point_group_measured_fraction_full 0.999
_diffrn_reflns_point_group_measured_fraction_max 0.963
_diffrn_reflns_theta_full 67.684
_diffrn_reflns_theta_max 76.360
_diffrn_reflns_theta_min 2.720
_diffrn_source 'micro-focus sealed X-ray tube'
_diffrn_source_type 'PhotonJet (Cu) X-ray Source'
_exptl_absorpt_coefficient_mu 3.858
_exptl_absorpt_correction_T_max 1.00000
_exptl_absorpt_correction_T_min 0.84565
_exptl_absorpt_correction_type multi-scan
_exptl_absorpt_process_details
;
CrysAlisPro 1.171.41.123a (Rigaku Oxford Diffraction, 2022)
Empirical absorption correction using spherical harmonics,
implemented in SCALE3 ABSPACK scaling algorithm.
;
_exptl_crystal_colour 'clear reddish orange'
_exptl_crystal_colour_lustre clear
_exptl_crystal_colour_modifier reddish
_exptl_crystal_colour_primary orange
_exptl_crystal_density_diffrn 1.282
_exptl_crystal_description needle
_exptl_crystal_F_000 6432
_exptl_crystal_size_max 0.304
_exptl_crystal_size_mid 0.083
_exptl_crystal_size_min 0.056
_refine_diff_density_max 2.285
_refine_diff_density_min -3.185
_refine_diff_density_rms 0.244
_refine_ls_extinction_method none
_refine_ls_goodness_of_fit_ref 2.231
_refine_ls_hydrogen_treatment constr
_refine_ls_matrix_type full
_refine_ls_number_parameters 1333
_refine_ls_number_reflns 32190
_refine_ls_number_restraints 607
_refine_ls_restrained_S_all 2.228
_refine_ls_R_factor_all 0.1478
_refine_ls_R_factor_gt 0.1402
_refine_ls_shift/su_max 0.001
_refine_ls_shift/su_mean 0.000
_refine_ls_structure_factor_coef Fsqd
_refine_ls_weighting_details 'w=1/[\s^2^(Fo^2^)+(0.2000P)^2^] where P=(Fo^2^+2Fc^2^)/3'
_refine_ls_weighting_scheme calc
_refine_ls_wR_factor_gt 0.4301
_refine_ls_wR_factor_ref 0.4441
_reflns_Friedel_coverage 0.000
_reflns_number_gt 29447
_reflns_number_total 32190
_reflns_threshold_expression 'I > 2\s(I)'
_twin_special_details
;
Component 2 rotated by 179.8340\% 
around [-0.00 -0.00 1.00] (reciprocal) or [0.35 -0.00 0.94] (direct)
;
_cod_data_source_file d5cc03635f2.cif
_cod_data_source_block red1_BVR-27
_cod_depositor_comments 'Adding full bibliography for 7135001--7135004.cif.'
_cod_database_code 7135001
_shelx_shelxl_version_number 2019/3
_chemical_oxdiff_formula C50H50N9O9Zn2Pd1
_shelx_space_group_comment
;
The symmetry employed for this shelxl refinement is uniquely defined
by the following loop, which should always be used as a source of
symmetry information in preference to the above space-group names.
They are only intended as comments.
;
_cell_oxdiff_angle_alpha 90.0016(14)
_cell_oxdiff_angle_beta 95.581(2)
_cell_oxdiff_angle_gamma 90.0777(18)
_cell_oxdiff_length_a 9.9195(3)
_cell_oxdiff_length_b 32.4881(5)
_cell_oxdiff_length_c 38.6944(7)
_cell_oxdiff_measurement_reflns_used 31429
_cell_oxdiff_volume 12410.7(5)
_olex2_refinement_description
;
1. Fixed Uiso
 At 1.2 times of:
  All C(H) groups, All N(H) groups, All N(H,H) groups
2. Restrained distances
 C30-C29
 1.5 with sigma of 0.02
 C31-C29 = C29-C28 = C28-C27 = C27-C26 = C26-C32 = C32-C31
 1.39 with sigma of 0.01
 C38-C39 = C39-C40 = C40-C41 = C41-C43 = C43-C44 = C44-C38
 1.39 with sigma of 0.01
 C3-C2 = C2-C7 = C7-C6 = C6-C5 = C5-C4 = C4-C3
 1.39 with sigma of 0.01
 C16-C17 = C17-C19 = C19-C20 = C20-C14 = C14-C15 = C15-C16
 1.39 with sigma of 0.01
 C41B-C40B = C40B-C39B = C39B-C38B = C38B-C44B = C44B-C43B = C43B-C41B
 1.39 with sigma of 0.01
 C26B-C27B = C27B-C28B = C28B-C29B = C29B-C31B = C31B-C32B = C32B-C26B
 1.39 with sigma of 0.01
 C15B-C14B = C14B-C20B = C20B-C19B = C19B-C17B = C17B-C16B = C16B-C15B
 1.39 with sigma of 0.01
 C6B-C5B = C5B-C4B = C4B-C3B = C3B-C2B = C2B-C7B = C7B-C6B
 1.39 with sigma of 0.01
 C31-C28 \\sim C29-C27 \\sim C28-C26 \\sim C27-C32 \\sim C26-C31 \\sim C32-C29
 with sigma of 0.02
 C38-C40 \\sim C39-C41 \\sim C40-C43 \\sim C41-C44 \\sim C43-C38 \\sim C44-C39
 with sigma of 0.02
 C3-C7 \\sim C2-C6 \\sim C7-C5 \\sim C6-C4 \\sim C5-C3 \\sim C4-C2
 with sigma of 0.02
 C16-C19 \\sim C17-C20 \\sim C19-C14 \\sim C20-C15 \\sim C14-C16 \\sim C15-C17
 with sigma of 0.02
 C41B-C39B \\sim C40B-C38B \\sim C39B-C44B \\sim C38B-C43B \\sim C44B-C41B
\\sim C43B-C40B
 with sigma of 0.02
 C26B-C28B \\sim C27B-C29B \\sim C28B-C31B \\sim C29B-C32B \\sim C31B-C26B
\\sim C32B-C27B
 with sigma of 0.02
 C15B-C20B \\sim C14B-C19B \\sim C20B-C17B \\sim C19B-C16B \\sim C17B-C15B
\\sim C16B-C14B
 with sigma of 0.02
 C6B-C4B \\sim C5B-C3B \\sim C4B-C2B \\sim C3B-C7B \\sim C2B-C6B \\sim C7B-C5B
 with sigma of 0.02
3. Restrained planarity
 C31, C29, C28, C27, C26, C32
 with sigma of 0.1
 C38, C39, C40, C41, C43, C44
 with sigma of 0.1
 C3, C2, C7, C6, C5, C4
 with sigma of 0.1
 C16, C17, C19, C20, C14, C15
 with sigma of 0.1
 C41B, C40B, C39B, C38B, C44B, C43B
 with sigma of 0.1
 C26B, C27B, C28B, C29B, C31B, C32B
 with sigma of 0.1
 C15B, C14B, C20B, C19B, C17B, C16B
 with sigma of 0.1
 C6B, C5B, C4B, C3B, C2B, C7B
 with sigma of 0.1
4. Uiso/Uaniso restraints and constraints
N2 \\sim C24: within 2A with sigma of 0.9 and sigma for terminal atoms of 1.8
within 2A
N2 \\sim C21 \\sim C22 \\sim C23 \\sim C24: within 2A with sigma of 0.01 and
sigma for terminal atoms of 0.02 within 2A
N1 \\sim C9 \\sim C10 \\sim C11 \\sim C12: within 2A with sigma of 0.01 and
sigma for terminal atoms of 0.02 within 2A
N3 \\sim N4 \\sim C33 \\sim C34 \\sim C35 \\sim C36 \\sim C37 \\sim C45 \\sim
C46 \\sim C47 \\sim C48: within 2A with sigma of 0.01 and sigma for terminal
atoms of 0.02 within 2A
C38 \\sim C43 \\sim C44: within 2A with sigma of 0.01 and sigma for terminal
atoms of 0.02 within 2A
C26B \\sim C27B \\sim C28B \\sim C29B: within 2A with sigma of 0.01 and sigma
for terminal atoms of 0.02 within 2A
C4B \\sim C5B \\sim C6B \\sim C8B: within 2A with sigma of 0.01 and sigma for
terminal atoms of 0.02 within 2A
C2 \\sim C6 \\sim C7: within 2A with sigma of 0.01 and sigma for terminal atoms
of 0.02 within 2A
C2 \\sim C3 \\sim C4: within 2A with sigma of 0.01 and sigma for terminal atoms
of 0.024 within 2A
N7A \\sim N9A \\sim C8A: within 2A with sigma of 0.01 and sigma for terminal
atoms of 0.02 within 2A
C14 \\sim C19 \\sim C20: within 2A with sigma of 0.01 and sigma for terminal
atoms of 0.02 within 2A
C33B \\sim C34B \\sim C35B: within 2A with sigma of 0.01 and sigma for terminal
atoms of 0.02 within 2A
N2B \\sim C21B \\sim C24B: within 2A with sigma of 0.01 and sigma for terminal
atoms of 0.02 within 2A
N4 \\sim C37 \\sim C45 \\sim C46: within 2A with sigma of 0.01 and sigma for
terminal atoms of 0.02 within 2A
C24B \\sim C25B \\sim C26B \\sim C33B: within 2A with sigma of 0.01 and sigma
for terminal atoms of 0.02 within 2A
C37B \\sim C38B \\sim C36B \\sim C45B: within 2A with sigma of 0.01 and sigma
for terminal atoms of 0.02 within 2A
Uanis(C21) \\sim Ueq, Uanis(N2) \\sim Ueq, Uanis(C22) \\sim Ueq, Uanis(C13)
\\sim Ueq, Uanis(C12) \\sim Ueq: with sigma of 0.1 and sigma for terminal atoms
of 0.2
Uanis(C21) \\sim Ueq, Uanis(C13) \\sim Ueq, Uanis(C12) \\sim Ueq, Uanis(N2)
\\sim Ueq: with sigma of 0.5 and sigma for terminal atoms of 1
Uanis(C33) \\sim Ueq, Uanis(C22) \\sim Ueq, Uanis(C48) \\sim Ueq, Uanis(C45)
\\sim Ueq, Uanis(C36) \\sim Ueq, Uanis(C21B) \\sim Ueq, Uanis(C19B) \\sim Ueq,
Uanis(C5B) \\sim Ueq, Uanis(C7) \\sim Ueq, Uanis(C27B) \\sim Ueq, Uanis(C37B)
\\sim Ueq, Uanis(C44) \\sim Ueq, Uanis(C6B) \\sim Ueq: with sigma of 0.5 and
sigma for terminal atoms of 1
Uanis(N2) \\sim Ueq, Uanis(C13) \\sim Ueq, Uanis(C12) \\sim Ueq, Uanis(C33)
\\sim Ueq, Uanis(C21B) \\sim Ueq, Uanis(N2B) \\sim Ueq, Uanis(C19B) \\sim Ueq,
Uanis(C37B) \\sim Ueq, Uanis(C30) \\sim Ueq, Uanis(C5B) \\sim Ueq: with sigma
of 0.01 and sigma for terminal atoms of 0.02
Uanis(C7) \\sim Ueq: with sigma of 0.01 and sigma for terminal atoms of 0.02
Uanis(C9B) \\sim Ueq: with sigma of 0.01 and sigma for terminal atoms of 0.02
Uanis(N2) \\sim Ueq: with sigma of 0.02 and sigma for terminal atoms of 0.04
Uanis(C16B) \\sim Ueq, Uanis(C37B) \\sim Ueq, Uanis(C45) \\sim Ueq: with sigma
of 0.1 and sigma for terminal atoms of 0.2
Uanis(C37B) \\sim Ueq, Uanis(C16B) \\sim Ueq, Uanis(C45) \\sim Ueq: with sigma
of 0.01 and sigma for terminal atoms of 0.02
5.a Aromatic/amide H refined with riding coordinates:
 N1A(H1A), N1C(H1C), C2C(H2C), C2A(H2A), C3(H3), C3B(H3B), C4(H4), C4B(H4B),
 C6B(H6B), C6(H6), C7B(H7B), C7(H7), C8A(H8A), C8C(H8C), C10B(H10C), C10(H10),
 C11B(H11B), C11(H11), C15B(H15B), C15(H15), C16B(H16B), C16(H16), C19(H19),
 C19B(H19B), C20(H20), C20B(H20B), C22B(H22B), C22(H22), C23B(H23B), C23(H23),
 C27B(H27B), C27(H27), C28(H28), C28B(H28B), C31(H31), C31B(H31B), C32B(H32B),
 C32(H32), C34(H34), C34B(H34B), C35(H35), C35B(H35B), C39B(H39B), C39(H39),
 C40(H40), C40B(H40B), C43B(H43B), C43(H43), C44(H44), C44B(H44B), C46(H46),
 C46B(H46B), C47B(H47B), C47(H47)
5.b X=CH2 refined with riding coordinates:
 N10A(H10A,H10B), N89(H89A,H89B)
;
_platon_squeeze_special_details
;
A solvent mask was calculated and 1636 electrons were 
found in a volume of 4257\%A^3^ in 4 voids per unit cell. 
This is consistent with the presence of 
10.25 DMF (C3H7NO) per Formula Unit 
which account for 1640 electrons 
per unit cell.
;
_platon_squeeze_void_probe_radius 1.20
_olex2_submission_special_instructions 'No special instructions were received'
_oxdiff_exptl_absorpt_empirical_details
;
Empirical correction (ABSPACK) includes:
- Absorption correction using spherical harmonics
- Frame scaling
;
_oxdiff_exptl_absorpt_empirical_full_max 1.639
_oxdiff_exptl_absorpt_empirical_full_min 0.668
_oxdiff_twin_integration_method simultaneous
_oxdiff_twin_items 2

loop_
_space_group_symop_operation_xyz
'x, y, z'
'-x+1/2, y+1/2, -z+1/2'
'-x, -y, -z'
'x-1/2, -y-1/2, z-1/2'

loop_
_atom_site_label
_atom_site_type_symbol
_atom_site_fract_x
_atom_site_fract_y
_atom_site_fract_z
_atom_site_U_iso_or_equiv
_atom_site_adp_type
_atom_site_occupancy
_atom_site_site_symmetry_order
_atom_site_calc_flag
_atom_site_refinement_flags_posn
_atom_site_refinement_flags_adp
_atom_site_refinement_flags_occupancy
_atom_site_disorder_assembly
_atom_site_disorder_group
Pd1B Pd 0.04038(11) 0.25980(3) 0.53381(2) 0.0375(3) Uani 1 1 d . . . . .
Pd1 Pd -0.41417(11) 0.25367(3) 0.46066(2) 0.0365(3) Uani 1 1 d . . . . .
Zn1 Zn 0.1366(2) 0.50761(6) 0.31414(5) 0.0384(4) Uani 1 1 d . . . . .
Zn2 Zn 0.17204(19) 0.44201(6) 0.25961(4) 0.0351(4) Uani 1 1 d . . . . .
Zn3 Zn 0.35585(19) 0.52668(6) 0.25900(4) 0.0348(4) Uani 1 1 d . . . . .
Zn4 Zn 0.4399(2) 0.46206(6) 0.31338(5) 0.0379(4) Uani 1 1 d . . . . .
Zn5 Zn -0.2760(2) 0.48434(6) 0.15401(4) 0.0397(4) Uani 1 1 d . . . . .
O1B O -0.1327(17) 0.0354(4) 0.3652(3) 0.062(3) Uani 1 1 d . . . . .
O1 O -0.7322(16) 0.0594(4) 0.2713(3) 0.059(3) Uani 1 1 d . . . . .
O2B O -0.310(3) 0.0247(6) 0.3917(4) 0.102(7) Uani 1 1 d . . . . .
O2 O -0.9187(16) 0.0879(4) 0.2798(3) 0.064(4) Uani 1 1 d . . . . .
O3B O -0.4265(14) 0.1218(4) 0.7165(4) 0.068(4) Uani 1 1 d . . . . .
O3 O 0.0935(13) 0.4090(4) 0.2961(3) 0.049(3) Uani 1 1 d . . . . .
O4B O -0.2309(14) 0.0895(4) 0.7273(3) 0.053(3) Uani 1 1 d . . . . .
O4 O 0.0294(14) 0.4600(3) 0.3300(3) 0.052(3) Uani 1 1 d . . . . .
O5 O -0.1372(15) 0.4444(4) 0.6558(3) 0.058(3) Uani 1 1 d . . . . .
O5B O 0.4400(13) 0.4904(3) 0.6715(3) 0.047(3) Uani 1 1 d . . . . .
O6B O 0.5478(16) 0.4403(3) 0.7028(3) 0.057(3) Uani 1 1 d . . . . .
O6 O -0.291(3) 0.4846(6) 0.6237(5) 0.115(8) Uani 1 1 d . . . . .
O7B O 0.4128(13) 0.4319(4) 0.3554(3) 0.053(3) Uani 1 1 d . . . . .
O7 O -0.6949(13) 0.0661(4) 0.6373(3) 0.051(3) Uani 1 1 d . . . . .
O8B O 0.422(3) 0.3725(5) 0.3270(4) 0.111(9) Uani 1 1 d . . . . .
O8 O -0.8913(18) 0.0612(5) 0.6040(4) 0.075(4) Uani 1 1 d . . . . .
O9 O 0.2783(11) 0.4837(3) 0.2880(2) 0.038(2) Uani 1 1 d . . . . .
N1B N -0.0715(10) 0.2066(3) 0.5379(3) 0.032(2) Uani 1 1 d . . . . .
N1A N 0.7074(16) 0.3913(4) 0.2573(4) 0.049(3) Uani 1 1 d . . . . .
H1A H 0.757256 0.369299 0.262488 0.059 Uiso 1 1 calc R U . . .
N1 N -0.3895(15) 0.2508(4) 0.4095(3) 0.042(2) Uani 1 1 d . U . . .
N1C N -0.1896(14) 0.5784(4) 0.2573(4) 0.051(3) Uani 1 1 d . . . . .
H1C H -0.236382 0.600277 0.262267 0.061 Uiso 1 1 calc R U . . .
N2 N -0.3039(10) 0.3041(4) 0.4644(3) 0.037(2) Uani 1 1 d . U . . .
N2B N 0.0394(12) 0.2695(3) 0.5852(3) 0.034(2) Uani 1 1 d . U . . .
N3B N 0.1515(13) 0.3112(4) 0.5291(3) 0.039(3) Uani 1 1 d . . . . .
N3 N -0.4359(14) 0.2577(4) 0.5113(3) 0.041(2) Uani 1 1 d . U . . .
N3C N -0.0093(18) 0.5294(4) 0.2766(3) 0.053(4) Uani 1 1 d . . . . .
N3A N 0.5485(17) 0.4391(4) 0.2763(3) 0.051(3) Uani 1 1 d . . . . .
N4B N 0.0469(16) 0.2503(4) 0.4827(3) 0.045(3) Uani 1 1 d . . . . .
N4 N -0.5263(13) 0.2027(4) 0.4572(3) 0.039(2) Uani 1 1 d . U . . .
N7C N -0.1167(12) 0.5006(3) 0.1902(3) 0.037(2) Uani 1 1 d . . . . .
N7A N 0.6013(14) 0.4675(4) 0.1901(3) 0.042(2) Uani 1 1 d . U . . .
N9A N 0.4758(14) 0.4905(4) 0.2337(3) 0.042(2) Uani 1 1 d . U . . .
N9C N 0.0370(15) 0.4783(3) 0.2343(3) 0.041(3) Uani 1 1 d . . . . .
N10A N 0.7809(13) 0.3920(4) 0.2025(4) 0.046(3) Uani 1 1 d . . . . .
H10A H 0.829691 0.369740 0.207416 0.055 Uiso 1 1 calc R U . . .
H10B H 0.780533 0.403474 0.181866 0.055 Uiso 1 1 calc R U . . .
N89 N -0.3040(19) 0.5767(5) 0.2035(4) 0.064(5) Uani 1 1 d . . . . .
H89A H -0.346799 0.599180 0.208946 0.077 Uiso 1 1 calc R U . . .
H89B H -0.322201 0.565545 0.182819 0.077 Uiso 1 1 calc R U . . .
C1 C -0.798(3) 0.0839(5) 0.2872(4) 0.065(6) Uani 1 1 d . . . . .
C1B C -0.2107(17) 0.0459(5) 0.3872(4) 0.047(3) Uani 1 1 d . . . . .
C2B C -0.1803(12) 0.0818(4) 0.4099(4) 0.046(3) Uani 1 1 d D . . . .
C2C C -0.0903(18) 0.5618(5) 0.2807(5) 0.050(4) Uani 1 1 d . . . . .
H2C H -0.077560 0.575139 0.302595 0.060 Uiso 1 1 calc R U . . .
C2 C -0.7231(10) 0.1132(4) 0.3135(3) 0.043(3) Uani 1 1 d D U . . .
C2A C 0.6336(19) 0.4065(5) 0.2811(4) 0.050(4) Uani 1 1 d . . . . .
H2A H 0.640880 0.393556 0.303184 0.060 Uiso 1 1 calc R U . . .
C3 C -0.5853(10) 0.1098(4) 0.3225(4) 0.047(3) Uani 1 1 d D U . . .
H3 H -0.533942 0.089679 0.311690 0.057 Uiso 1 1 calc R U . . .
C3B C -0.2827(13) 0.1004(5) 0.4267(5) 0.063(5) Uani 1 1 d D . . . .
H3B H -0.371993 0.089526 0.424257 0.076 Uiso 1 1 calc R U . . .
C4 C -0.5224(11) 0.1359(5) 0.3476(4) 0.054(3) Uani 1 1 d D U . . .
H4 H -0.427048 0.134537 0.352949 0.065 Uiso 1 1 calc R U . . .
C4B C -0.2523(12) 0.1353(4) 0.4471(3) 0.052(3) Uani 1 1 d D U . . .
H4B H -0.323032 0.149151 0.457205 0.063 Uiso 1 1 calc R U . . .
C4A C 0.5440(14) 0.4563(4) 0.2446(3) 0.033(2) Uani 1 1 d . . . . .
C4C C -0.0288(13) 0.5115(4) 0.2450(3) 0.032(2) Uani 1 1 d . . . . .
C5 C -0.5973(12) 0.1640(4) 0.3649(3) 0.043(3) Uani 1 1 d D . . . .
C5C C -0.1352(18) 0.5259(5) 0.2193(4) 0.044(3) Uani 1 1 d . . . . .
C5B C -0.1206(10) 0.1501(4) 0.4528(3) 0.039(2) Uani 1 1 d D U . . .
C5A C 0.6255(18) 0.4419(4) 0.2191(4) 0.043(3) Uani 1 1 d . . . . .
C6C C -0.2106(16) 0.5594(5) 0.2267(4) 0.045(3) Uani 1 1 d . . . . .
C6A C 0.709(2) 0.4079(5) 0.2257(5) 0.051(4) Uani 1 1 d . . . . .
C6B C -0.0184(11) 0.1309(5) 0.4365(4) 0.052(3) Uani 1 1 d D U . . .
H6B H 0.071875 0.140923 0.439814 0.063 Uiso 1 1 calc R U . . .
C6 C -0.7357(12) 0.1665(5) 0.3565(4) 0.063(4) Uani 1 1 d D U . . .
H6 H -0.787864 0.185307 0.368462 0.075 Uiso 1 1 calc R U . . .
C7B C -0.0494(13) 0.0968(5) 0.4152(4) 0.065(5) Uani 1 1 d D . . . .
H7B H 0.020547 0.083754 0.404078 0.078 Uiso 1 1 calc R U . . .
C7 C -0.7984(11) 0.1417(4) 0.3307(4) 0.053(3) Uani 1 1 d D U . . .
H7 H -0.893230 0.144039 0.324656 0.064 Uiso 1 1 calc R U . . .
C8B C -0.0779(18) 0.1840(6) 0.4773(4) 0.047(3) Uani 1 1 d . U . . .
C8 C -0.5387(18) 0.1908(5) 0.3934(4) 0.048(4) Uani 1 1 d . . . . .
C8A C 0.5086(15) 0.4969(4) 0.2008(4) 0.039(3) Uani 1 1 d . U . . .
H8A H 0.472948 0.518836 0.186536 0.047 Uiso 1 1 calc R U . . .
C8C C -0.0219(13) 0.4734(5) 0.2016(4) 0.039(3) Uani 1 1 d . . . . .
H8C H 0.002990 0.451385 0.187387 0.047 Uiso 1 1 calc R U . . .
C9B C -0.1033(16) 0.1802(4) 0.5120(4) 0.040(3) Uani 1 1 d . U . . .
C9 C -0.458(2) 0.2230(5) 0.3863(4) 0.048(3) Uani 1 1 d . U . . .
C10B C -0.1769(14) 0.1465(5) 0.5263(4) 0.041(3) Uani 1 1 d . . . . .
H10C H -0.219382 0.123963 0.513943 0.049 Uiso 1 1 calc R U . . .
C10 C -0.425(2) 0.2339(5) 0.3512(4) 0.052(3) Uani 1 1 d . U . . .
H10 H -0.452327 0.219438 0.330378 0.062 Uiso 1 1 calc R U . . .
C11B C -0.1729(17) 0.1535(5) 0.5597(4) 0.046(3) Uani 1 1 d . . . . .
H11B H -0.207724 0.135530 0.576050 0.056 Uiso 1 1 calc R U . . .
C11 C -0.347(2) 0.2683(5) 0.3541(4) 0.052(3) Uani 1 1 d . U . . .
H11 H -0.310747 0.282148 0.335425 0.063 Uiso 1 1 calc R U . . .
C12 C -0.3296(17) 0.2805(4) 0.3900(4) 0.042(3) Uani 1 1 d . U . . .
C12B C -0.1085(15) 0.1921(5) 0.5680(4) 0.041(3) Uani 1 1 d . . . . .
C13 C -0.2509(15) 0.3115(4) 0.4049(4) 0.038(3) Uani 1 1 d . U . . .
C13B C -0.0938(13) 0.2086(5) 0.6001(4) 0.040(3) Uani 1 1 d . . . . .
C14 C -0.1847(15) 0.3392(3) 0.3795(4) 0.043(3) Uani 1 1 d D U . . .
C14B C -0.1451(11) 0.1854(3) 0.6297(3) 0.036(3) Uani 1 1 d D . . . .
C15B C -0.0685(14) 0.1543(5) 0.6468(4) 0.074(7) Uani 1 1 d D . . . .
H15B H 0.019098 0.148036 0.640264 0.089 Uiso 1 1 calc R U . . .
C15 C -0.0824(12) 0.3248(4) 0.3598(4) 0.044(3) Uani 1 1 d D . . . .
H15 H -0.057870 0.296536 0.360715 0.053 Uiso 1 1 calc R U . . .
C16B C -0.1201(14) 0.1324(5) 0.6734(4) 0.064(5) Uani 1 1 d D U . . .
H16B H -0.066689 0.111716 0.685452 0.077 Uiso 1 1 calc R U . . .
C16 C -0.0171(14) 0.3516(3) 0.3392(3) 0.045(3) Uani 1 1 d D . . . .
H16 H 0.048144 0.341469 0.324927 0.054 Uiso 1 1 calc R U . . .
C17 C -0.0470(13) 0.3937(4) 0.3393(3) 0.052(4) Uani 1 1 d D . . . .
C17B C -0.2503(11) 0.1407(4) 0.6825(3) 0.038(3) Uani 1 1 d D . . . .
C18B C -0.3035(13) 0.1155(5) 0.7113(4) 0.041(3) Uani 1 1 d . . . . .
C18 C 0.0289(16) 0.4231(4) 0.3202(4) 0.041(3) Uani 1 1 d . . . . .
C19 C -0.1447(13) 0.4083(3) 0.3592(4) 0.046(3) Uani 1 1 d D U . . .
H19 H -0.165401 0.436837 0.359260 0.055 Uiso 1 1 calc R U . . .
C19B C -0.3284(12) 0.1708(5) 0.6649(4) 0.052(4) Uani 1 1 d D U . . .
H19B H -0.418586 0.175710 0.670142 0.062 Uiso 1 1 calc R U . . .
C20 C -0.2139(13) 0.3809(3) 0.3795(4) 0.043(3) Uani 1 1 d D U . . .
H20 H -0.280926 0.391111 0.393249 0.052 Uiso 1 1 calc R U . . .
C20B C -0.2727(11) 0.1939(5) 0.6391(4) 0.056(5) Uani 1 1 d D . . . .
H20B H -0.323766 0.215757 0.627913 0.068 Uiso 1 1 calc R U . . .
C21B C -0.0229(14) 0.2444(4) 0.6081(4) 0.038(3) Uani 1 1 d . U . . .
C21 C -0.2316(18) 0.3233(5) 0.4391(4) 0.050(3) Uani 1 1 d . U . . .
C22B C -0.004(2) 0.2643(5) 0.6432(4) 0.052(4) Uani 1 1 d . . . . .
H22B H -0.038466 0.254661 0.663695 0.062 Uiso 1 1 calc R U . . .
C22 C -0.1519(17) 0.3549(5) 0.4544(4) 0.051(3) Uani 1 1 d . U . . .
H22 H -0.091318 0.371041 0.442399 0.061 Uiso 1 1 calc R U . . .
C23B C 0.0696(18) 0.2972(6) 0.6405(4) 0.056(4) Uani 1 1 d . . . . .
H23B H 0.097414 0.315691 0.658829 0.067 Uiso 1 1 calc R U . . .
C23 C -0.1698(17) 0.3598(5) 0.4866(4) 0.049(3) Uani 1 1 d . U . . .
H23 H -0.128788 0.379840 0.502117 0.059 Uiso 1 1 calc R U . . .
C24B C 0.1022(17) 0.3010(4) 0.6040(4) 0.041(3) Uani 1 1 d . U . . .
C24 C -0.2673(15) 0.3278(5) 0.4944(4) 0.040(3) Uani 1 1 d . U . . .
C25 C -0.3167(18) 0.3223(5) 0.5261(4) 0.046(3) Uani 1 1 d . . . . .
C25B C 0.1821(17) 0.3303(4) 0.5909(4) 0.043(2) Uani 1 1 d . U . . .
C26B C 0.2409(12) 0.3633(3) 0.6155(3) 0.042(3) Uani 1 1 d D U . . .
C26 C -0.2836(15) 0.3559(4) 0.5524(3) 0.051(4) Uani 1 1 d D . . . .
C27B C 0.3628(12) 0.3532(3) 0.6342(4) 0.049(3) Uani 1 1 d D U . . .
H27B H 0.399554 0.326374 0.632180 0.059 Uiso 1 1 calc R U . . .
C27 C -0.3445(18) 0.3942(4) 0.5469(3) 0.063(5) Uani 1 1 d D . . . .
H27 H -0.395195 0.399864 0.525321 0.075 Uiso 1 1 calc R U . . .
C28 C -0.3320(15) 0.4243(4) 0.5727(4) 0.062(5) Uani 1 1 d D . . . .
H28 H -0.380783 0.449413 0.569781 0.074 Uiso 1 1 calc R U . . .
C28B C 0.4313(14) 0.3820(4) 0.6558(4) 0.059(3) Uani 1 1 d D U . . .
H28B H 0.512110 0.374115 0.669374 0.071 Uiso 1 1 calc R U . . .
C29B C 0.3843(12) 0.4220(3) 0.6581(4) 0.045(3) Uani 1 1 d D U . . .
C29 C -0.2467(12) 0.4168(3) 0.6027(3) 0.052(4) Uani 1 1 d D . . . .
C30B C 0.4638(18) 0.4538(5) 0.6787(4) 0.047(4) Uani 1 1 d . . . . .
C30 C -0.2353(14) 0.4511(5) 0.6295(4) 0.051(4) Uani 1 1 d D U . . .
C31 C -0.1829(16) 0.3794(4) 0.6080(3) 0.050(4) Uani 1 1 d D . . . .
H31 H -0.123747 0.374889 0.628402 0.060 Uiso 1 1 calc R U . . .
C31B C 0.2580(12) 0.4317(4) 0.6406(4) 0.050(4) Uani 1 1 d D . . . .
H31B H 0.219819 0.458202 0.643287 0.060 Uiso 1 1 calc R U . . .
C32B C 0.1888(15) 0.4028(4) 0.6195(4) 0.062(5) Uani 1 1 d D . . . .
H32B H 0.103999 0.409967 0.607442 0.074 Uiso 1 1 calc R U . . .
C32 C -0.205(2) 0.3481(4) 0.5833(4) 0.066(6) Uani 1 1 d D . . . .
H32 H -0.165979 0.321612 0.587727 0.080 Uiso 1 1 calc R U . . .
C33B C 0.2011(17) 0.3349(5) 0.5567(4) 0.045(3) Uani 1 1 d . U . . .
C33 C -0.4065(19) 0.2908(5) 0.5328(4) 0.048(3) Uani 1 1 d . U . . .
C34 C -0.4622(19) 0.2826(5) 0.5655(4) 0.051(3) Uani 1 1 d . U . . .
H34 H -0.453999 0.300140 0.585207 0.061 Uiso 1 1 calc R U . . .
C34B C 0.2780(19) 0.3673(5) 0.5434(5) 0.055(3) Uani 1 1 d . U . . .
H34B H 0.318541 0.389368 0.556688 0.066 Uiso 1 1 calc R U . . .
C35 C -0.5238(19) 0.2481(5) 0.5636(4) 0.051(3) Uani 1 1 d . U . . .
H35 H -0.568090 0.235807 0.581661 0.061 Uiso 1 1 calc R U . . .
C35B C 0.284(2) 0.3620(5) 0.5104(5) 0.057(4) Uani 1 1 d . U . . .
H35B H 0.332732 0.378805 0.495759 0.069 Uiso 1 1 calc R U . . .
C36B C 0.2057(14) 0.3265(5) 0.4996(4) 0.044(3) Uani 1 1 d . U . . .
C36 C -0.5155(14) 0.2308(4) 0.5297(3) 0.034(2) Uani 1 1 d . U . . .
C37B C 0.1847(11) 0.3093(4) 0.4675(4) 0.034(2) Uani 1 1 d . U . . .
C37 C -0.5670(15) 0.1940(4) 0.5175(4) 0.039(2) Uani 1 1 d . U . . .
C38B C 0.2267(12) 0.3312(3) 0.4369(3) 0.039(3) Uani 1 1 d D U . . .
C38 C -0.6322(11) 0.1668(4) 0.5428(3) 0.041(3) Uani 1 1 d D U . . .
C39B C 0.3204(14) 0.3110(4) 0.4179(4) 0.053(4) Uani 1 1 d D . . . .
H39B H 0.350553 0.284083 0.424260 0.063 Uiso 1 1 calc R U . . .
C39 C -0.7666(11) 0.1552(4) 0.5390(3) 0.047(4) Uani 1 1 d D . . . .
H39 H -0.825547 0.166276 0.520492 0.057 Uiso 1 1 calc R U . . .
C40 C -0.8163(13) 0.1276(5) 0.5620(3) 0.062(5) Uani 1 1 d D . . . .
H40 H -0.909466 0.120336 0.559629 0.074 Uiso 1 1 calc R U . . .
C40B C 0.3686(14) 0.3309(4) 0.3898(3) 0.050(4) Uani 1 1 d D . . . .
H40B H 0.426516 0.316579 0.375790 0.060 Uiso 1 1 calc R U . . .
C41 C -0.7294(12) 0.1105(4) 0.5887(3) 0.053(4) Uani 1 1 d D . . . .
C41B C 0.3335(14) 0.3712(4) 0.3820(3) 0.046(3) Uani 1 1 d D . . . .
C42B C 0.3878(18) 0.3918(5) 0.3514(4) 0.048(4) Uani 1 1 d . . . . .
C42 C -0.779(2) 0.0773(6) 0.6111(4) 0.061(5) Uani 1 1 d . . . . .
C43B C 0.2486(13) 0.3922(4) 0.4025(3) 0.046(3) Uani 1 1 d D . . . .
H43B H 0.226102 0.420151 0.397598 0.056 Uiso 1 1 calc R U . . .
C43 C -0.5955(12) 0.1239(5) 0.5938(4) 0.054(3) Uani 1 1 d D U . . .
H43 H -0.537226 0.114248 0.613006 0.064 Uiso 1 1 calc R U . . .
C44 C -0.5487(11) 0.1516(5) 0.5705(4) 0.047(3) Uani 1 1 d D U . . .
H44 H -0.456949 0.160408 0.573693 0.056 Uiso 1 1 calc R U . . .
C44B C 0.1968(16) 0.3723(4) 0.4301(3) 0.048(3) Uani 1 1 d D . . . .
H44B H 0.140595 0.386943 0.444433 0.058 Uiso 1 1 calc R U . . .
C45B C 0.0957(14) 0.2735(6) 0.4586(4) 0.043(3) Uani 1 1 d . U . . .
C45 C -0.5696(15) 0.1806(4) 0.4838(4) 0.039(2) Uani 1 1 d . U . . .
C46 C -0.6380(18) 0.1432(5) 0.4699(4) 0.050(3) Uani 1 1 d . U . . .
H46 H -0.683075 0.123505 0.482793 0.060 Uiso 1 1 calc R U . . .
C46B C 0.065(2) 0.2601(5) 0.4249(4) 0.052(4) Uani 1 1 d . . . . .
H46B H 0.086310 0.273270 0.404207 0.063 Uiso 1 1 calc R U . . .
C47B C -0.002(2) 0.2247(6) 0.4274(4) 0.053(4) Uani 1 1 d . . . . .
H47B H -0.033527 0.207226 0.408684 0.064 Uiso 1 1 calc R U . . .
C47 C -0.6258(17) 0.1419(4) 0.4362(4) 0.045(3) Uani 1 1 d . U . . .
H47 H -0.650912 0.119695 0.420969 0.054 Uiso 1 1 calc R U . . .
C48B C -0.0161(14) 0.2178(4) 0.4632(4) 0.037(3) Uani 1 1 d . . . . .
C48 C -0.5684(15) 0.1796(4) 0.4273(4) 0.040(3) Uani 1 1 d . U . . .

loop_
_atom_site_aniso_label
_atom_site_aniso_U_11
_atom_site_aniso_U_22
_atom_site_aniso_U_33
_atom_site_aniso_U_23
_atom_site_aniso_U_13
_atom_site_aniso_U_12
Pd1B 0.0464(6) 0.0242(5) 0.0424(5) 0.0010(3) 0.0071(4) -0.0086(4)
Pd1 0.0404(5) 0.0253(5) 0.0445(5) -0.0035(3) 0.0072(4) -0.0097(4)
Zn1 0.0459(11) 0.0259(9) 0.0442(8) -0.0053(7) 0.0090(7) -0.0009(8)
Zn2 0.0393(10) 0.0243(8) 0.0427(8) -0.0028(6) 0.0094(7) -0.0010(7)
Zn3 0.0365(9) 0.0250(8) 0.0431(8) 0.0030(6) 0.0049(7) 0.0012(7)
Zn4 0.0432(10) 0.0271(9) 0.0438(8) 0.0047(7) 0.0056(7) -0.0019(8)
Zn5 0.0440(10) 0.0334(10) 0.0424(8) 0.0001(7) 0.0077(7) 0.0048(8)
O1B 0.092(10) 0.041(7) 0.056(6) -0.001(5) 0.015(6) 0.013(7)
O1 0.071(9) 0.045(7) 0.061(6) -0.006(5) 0.012(6) -0.007(6)
O2B 0.16(2) 0.079(12) 0.073(9) -0.027(8) 0.025(11) -0.028(13)
O2 0.063(9) 0.051(8) 0.075(7) -0.013(6) -0.008(6) -0.033(7)
O3B 0.050(8) 0.043(7) 0.116(10) 0.031(7) 0.039(7) 0.009(6)
O3 0.053(7) 0.039(6) 0.056(6) -0.002(4) 0.009(5) -0.005(5)
O4B 0.069(8) 0.044(6) 0.048(5) 0.014(5) 0.015(5) -0.003(6)
O4 0.059(7) 0.025(5) 0.074(7) -0.005(5) 0.016(5) 0.007(5)
O5 0.071(8) 0.038(6) 0.059(6) -0.006(5) -0.012(5) -0.003(6)
O5B 0.063(7) 0.019(5) 0.054(5) -0.002(4) -0.014(5) -0.014(5)
O6B 0.092(10) 0.022(5) 0.055(6) -0.004(4) 0.004(6) -0.013(6)
O6 0.19(3) 0.062(11) 0.090(11) -0.035(9) -0.010(13) 0.021(14)
O7B 0.055(7) 0.048(7) 0.058(6) 0.011(5) 0.016(5) 0.003(6)
O7 0.056(7) 0.043(6) 0.055(6) 0.014(5) 0.013(5) -0.002(5)
O8B 0.23(3) 0.047(9) 0.064(8) 0.001(7) 0.033(11) -0.030(13)
O8 0.082(11) 0.063(9) 0.078(8) 0.024(7) 0.000(7) -0.040(8)
O9 0.053(6) 0.013(4) 0.046(4) -0.002(3) 0.002(4) 0.001(4)
N1B 0.019(5) 0.025(5) 0.053(5) 0.004(4) 0.003(4) -0.012(4)
N1A 0.059(9) 0.023(6) 0.067(8) 0.010(5) 0.013(6) 0.004(6)
N1 0.062(6) 0.025(5) 0.040(4) -0.010(4) 0.008(4) -0.022(5)
N1C 0.038(7) 0.021(6) 0.095(10) -0.023(6) 0.008(6) 0.007(5)
N2 0.017(4) 0.043(5) 0.052(5) -0.009(4) 0.007(3) -0.021(4)
N2B 0.037(5) 0.016(4) 0.049(4) 0.001(3) 0.009(4) -0.019(4)
N3B 0.045(7) 0.022(5) 0.051(6) 0.002(4) 0.009(5) -0.018(5)
N3 0.058(6) 0.023(5) 0.041(4) -0.003(4) 0.008(4) -0.027(4)
N3C 0.087(11) 0.031(7) 0.039(6) -0.010(5) -0.003(6) 0.014(7)
N3A 0.076(10) 0.034(7) 0.046(6) -0.007(5) 0.026(6) 0.001(7)
N4B 0.072(9) 0.029(6) 0.034(5) 0.005(4) 0.007(5) -0.008(6)
N4 0.042(5) 0.020(4) 0.054(5) -0.005(4) 0.007(4) -0.014(4)
N7C 0.030(6) 0.024(5) 0.060(6) -0.004(4) 0.019(5) -0.001(4)
N7A 0.047(6) 0.030(5) 0.049(5) 0.007(4) 0.008(5) 0.006(5)
N9A 0.044(6) 0.039(6) 0.045(5) 0.012(4) 0.015(4) 0.004(5)
N9C 0.057(8) 0.016(5) 0.053(6) -0.004(4) 0.013(5) -0.006(5)
N10A 0.034(6) 0.039(7) 0.066(7) 0.010(5) 0.012(5) -0.002(5)
N89 0.078(12) 0.033(7) 0.075(9) -0.002(6) -0.023(8) 0.033(8)
C1 0.108(18) 0.033(8) 0.056(9) -0.017(7) 0.017(10) -0.046(11)
C1B 0.047(9) 0.025(7) 0.072(9) 0.004(6) 0.021(7) -0.009(6)
C2B 0.027(7) 0.027(7) 0.082(10) -0.006(6) 0.000(6) -0.002(6)
C2C 0.045(9) 0.031(8) 0.072(9) -0.018(7) -0.002(7) 0.024(7)
C2 0.019(5) 0.042(6) 0.066(6) -0.005(5) -0.001(4) -0.017(5)
C2A 0.057(10) 0.036(8) 0.058(8) 0.021(6) 0.004(7) -0.001(7)
C3 0.013(5) 0.054(7) 0.075(7) -0.019(6) 0.004(4) -0.002(5)
C3B 0.045(10) 0.036(9) 0.108(14) -0.027(9) 0.001(9) -0.002(8)
C4 0.029(6) 0.063(9) 0.070(8) -0.023(7) 0.000(6) 0.000(6)
C4B 0.052(8) 0.054(8) 0.052(6) -0.007(6) 0.008(6) -0.002(7)
C4A 0.032(6) 0.017(5) 0.051(6) -0.008(5) 0.004(5) 0.005(5)
C4C 0.027(6) 0.026(6) 0.043(6) -0.001(5) -0.002(4) -0.002(5)
C5 0.038(7) 0.027(7) 0.061(8) -0.009(6) -0.006(6) -0.002(6)
C5C 0.055(9) 0.028(7) 0.047(7) -0.004(5) 0.004(6) -0.003(7)
C5B 0.015(4) 0.051(6) 0.051(5) -0.001(4) 0.006(4) -0.005(4)
C5A 0.062(10) 0.023(6) 0.044(6) -0.001(5) 0.016(6) -0.015(6)
C6C 0.036(7) 0.033(7) 0.062(8) -0.002(6) -0.012(6) 0.008(6)
C6A 0.063(11) 0.032(8) 0.061(9) 0.008(6) 0.015(7) -0.001(7)
C6B 0.018(5) 0.078(9) 0.063(7) -0.002(7) 0.012(5) -0.005(6)
C6 0.049(8) 0.058(8) 0.080(8) -0.027(7) 0.006(7) -0.013(7)
C7B 0.088(15) 0.057(11) 0.057(9) -0.001(8) 0.038(9) 0.012(10)
C7 0.035(5) 0.047(6) 0.075(6) -0.016(5) -0.001(5) -0.020(5)
C8B 0.045(7) 0.043(7) 0.054(6) -0.003(6) 0.005(5) -0.014(6)
C8 0.054(9) 0.038(8) 0.051(7) -0.009(6) 0.005(6) -0.020(7)
C8A 0.034(5) 0.033(6) 0.053(6) 0.015(5) 0.020(4) -0.005(5)
C8C 0.023(6) 0.045(8) 0.049(7) -0.008(6) 0.002(5) 0.005(6)
C9B 0.047(7) 0.023(6) 0.049(6) -0.001(5) 0.011(5) -0.022(5)
C9 0.066(7) 0.027(5) 0.052(6) -0.014(5) 0.014(5) -0.018(6)
C10B 0.025(6) 0.033(7) 0.065(8) -0.005(6) 0.005(5) -0.011(5)
C10 0.079(8) 0.030(6) 0.048(6) -0.009(5) 0.016(5) -0.035(6)
C11B 0.047(9) 0.036(8) 0.058(8) 0.001(6) 0.018(6) -0.019(7)
C11 0.069(7) 0.043(6) 0.047(6) -0.003(5) 0.021(5) -0.026(6)
C12 0.055(6) 0.024(5) 0.049(5) -0.005(4) 0.018(4) -0.024(5)
C12B 0.038(8) 0.030(7) 0.054(7) 0.006(5) 0.000(5) -0.005(6)
C13 0.034(6) 0.026(6) 0.055(6) -0.002(5) 0.015(5) 0.022(5)
C13B 0.022(6) 0.029(7) 0.068(8) 0.006(6) 0.006(5) -0.013(5)
C14 0.052(7) 0.019(6) 0.061(7) -0.010(5) 0.027(6) -0.004(5)
C14B 0.033(7) 0.019(6) 0.058(7) 0.003(5) 0.016(5) -0.001(5)
C15B 0.040(10) 0.087(16) 0.100(14) 0.041(12) 0.031(9) 0.024(10)
C15 0.015(5) 0.047(9) 0.074(9) -0.004(7) 0.016(5) -0.008(6)
C16B 0.076(9) 0.041(7) 0.078(8) 0.030(7) 0.015(7) -0.009(7)
C16 0.053(9) 0.035(8) 0.050(7) 0.002(6) 0.016(6) -0.010(7)
C17 0.056(10) 0.049(9) 0.052(7) -0.001(7) 0.006(6) -0.031(8)
C17B 0.019(6) 0.042(8) 0.055(7) 0.012(6) 0.005(5) -0.005(5)
C18B 0.017(6) 0.048(8) 0.060(7) 0.005(6) 0.011(5) -0.012(6)
C18 0.042(8) 0.022(6) 0.059(7) 0.002(5) 0.005(6) -0.002(6)
C19 0.034(6) 0.036(7) 0.069(7) 0.008(6) 0.016(5) -0.018(6)
C19B 0.041(7) 0.051(7) 0.066(7) 0.024(6) 0.024(6) -0.017(6)
C20 0.034(6) 0.035(6) 0.064(6) 0.002(5) 0.026(5) -0.019(5)
C20B 0.019(7) 0.049(10) 0.103(12) 0.036(9) 0.018(7) 0.007(6)
C21B 0.034(5) 0.021(5) 0.060(6) -0.001(4) 0.012(4) -0.018(4)
C21 0.047(6) 0.043(6) 0.062(6) -0.009(5) 0.018(5) -0.036(6)
C22B 0.070(11) 0.030(7) 0.057(8) -0.003(6) 0.019(7) -0.005(7)
C22 0.044(6) 0.037(6) 0.072(6) -0.007(5) 0.015(5) -0.030(5)
C23B 0.045(9) 0.065(12) 0.056(8) -0.014(7) -0.002(6) -0.022(8)
C23 0.040(6) 0.040(6) 0.068(6) -0.022(5) 0.006(5) -0.017(5)
C24B 0.048(6) 0.020(5) 0.055(5) -0.003(4) 0.005(5) -0.016(5)
C24 0.029(5) 0.032(6) 0.058(6) -0.015(5) 0.003(4) -0.004(5)
C25 0.048(9) 0.031(7) 0.058(8) -0.004(6) 0.008(6) -0.017(7)
C25B 0.047(6) 0.021(5) 0.062(5) 0.002(4) 0.010(5) -0.019(5)
C26B 0.046(6) 0.021(5) 0.059(6) 0.004(5) 0.005(5) -0.004(5)
C26 0.057(10) 0.035(8) 0.061(8) -0.018(6) 0.016(7) -0.032(8)
C27B 0.038(6) 0.025(5) 0.083(7) -0.005(5) -0.003(6) -0.001(5)
C27 0.071(12) 0.054(11) 0.060(9) 0.009(8) -0.008(8) -0.034(10)
C28 0.040(9) 0.030(8) 0.111(14) -0.008(8) -0.008(9) 0.015(7)
C28B 0.056(7) 0.037(6) 0.081(7) -0.009(6) -0.007(6) -0.027(6)
C29B 0.041(7) 0.033(6) 0.060(7) -0.007(6) 0.002(5) -0.018(6)
C29 0.044(9) 0.046(9) 0.067(9) -0.014(7) 0.008(7) -0.037(8)
C30B 0.063(10) 0.034(8) 0.046(7) -0.007(6) 0.013(6) -0.035(7)
C30 0.014(5) 0.061(8) 0.079(8) 0.002(7) 0.008(5) 0.014(6)
C31 0.062(10) 0.031(7) 0.054(7) -0.002(6) -0.007(7) 0.004(7)
C31B 0.019(6) 0.039(8) 0.093(11) 0.006(7) 0.008(6) -0.003(6)
C32B 0.063(12) 0.052(11) 0.068(10) -0.003(8) -0.007(8) 0.022(9)
C32 0.109(18) 0.020(7) 0.070(10) -0.009(7) 0.005(10) 0.014(9)
C33B 0.046(6) 0.025(5) 0.062(6) -0.003(5) -0.001(5) -0.020(5)
C33 0.064(6) 0.029(5) 0.050(5) -0.009(4) 0.010(5) -0.022(5)
C34 0.066(7) 0.048(6) 0.040(5) -0.016(5) 0.013(5) -0.007(6)
C34B 0.057(7) 0.030(6) 0.076(7) 0.007(6) -0.006(6) -0.030(6)
C35 0.064(7) 0.045(6) 0.045(5) -0.006(5) 0.015(5) -0.014(6)
C35B 0.055(8) 0.038(7) 0.078(8) 0.020(6) -0.001(7) -0.023(7)
C36B 0.019(5) 0.047(7) 0.065(7) 0.027(6) 0.005(5) 0.002(5)
C36 0.031(5) 0.025(5) 0.047(5) -0.002(4) 0.009(4) -0.020(4)
C37B 0.011(4) 0.036(5) 0.055(5) 0.018(4) 0.004(3) -0.008(4)
C37 0.034(5) 0.029(5) 0.054(5) 0.009(5) 0.010(4) -0.023(5)
C38B 0.024(5) 0.043(7) 0.050(6) 0.010(5) 0.004(4) -0.019(5)
C38 0.027(6) 0.041(7) 0.056(6) 0.007(5) 0.004(5) -0.004(5)
C39B 0.024(7) 0.038(8) 0.099(12) 0.013(8) 0.026(7) 0.015(6)
C39 0.035(7) 0.047(9) 0.058(8) 0.025(7) 0.001(6) -0.012(7)
C40 0.073(13) 0.056(11) 0.054(8) 0.010(7) -0.004(8) -0.006(10)
C40B 0.066(11) 0.033(8) 0.053(8) 0.004(6) 0.013(7) 0.016(7)
C41 0.067(11) 0.040(8) 0.054(8) 0.012(6) 0.012(7) 0.022(8)
C41B 0.058(10) 0.028(7) 0.052(7) 0.004(6) 0.000(6) -0.003(7)
C42B 0.051(9) 0.044(9) 0.050(7) 0.007(6) 0.010(6) 0.025(7)
C42 0.094(16) 0.046(10) 0.047(7) 0.007(7) 0.023(8) 0.000(10)
C43B 0.025(6) 0.055(10) 0.060(8) 0.014(7) 0.008(5) -0.007(6)
C43 0.034(6) 0.053(8) 0.074(8) 0.021(7) 0.006(6) -0.008(6)
C44 0.016(5) 0.046(7) 0.078(7) 0.015(6) 0.005(5) -0.006(5)
C44B 0.053(9) 0.036(8) 0.056(8) 0.002(6) 0.009(6) -0.004(7)
C45B 0.025(5) 0.053(7) 0.049(6) 0.008(5) -0.006(5) 0.008(6)
C45 0.036(5) 0.025(4) 0.058(5) 0.008(4) 0.014(4) -0.016(4)
C46 0.051(6) 0.036(6) 0.063(6) 0.004(5) 0.007(5) -0.015(5)
C46B 0.078(12) 0.047(9) 0.034(6) 0.004(6) 0.017(7) -0.014(9)
C47B 0.060(10) 0.047(9) 0.051(8) -0.002(7) -0.002(7) -0.004(8)
C47 0.044(6) 0.023(5) 0.065(6) -0.007(5) -0.003(5) -0.021(5)
C48B 0.027(6) 0.033(7) 0.049(6) -0.007(5) -0.011(5) 0.004(5)
C48 0.039(6) 0.018(5) 0.062(6) -0.012(5) 0.003(5) -0.020(5)

loop_
_atom_type_symbol
_atom_type_description
_atom_type_scat_dispersion_real
_atom_type_scat_dispersion_imag
_atom_type_scat_source
C C 0.0181 0.0091 'International Tables Vol C Tables 4.2.6.8 and 6.1.1.4'
H H 0.0000 0.0000 'International Tables Vol C Tables 4.2.6.8 and 6.1.1.4'
N N 0.0311 0.0180 'International Tables Vol C Tables 4.2.6.8 and 6.1.1.4'
O O 0.0492 0.0322 'International Tables Vol C Tables 4.2.6.8 and 6.1.1.4'
Pd Pd 0.1215 3.9337 'International Tables Vol C Tables 4.2.6.8 and 6.1.1.4'
Zn Zn -1.5491 0.6778 'International Tables Vol C Tables 4.2.6.8 and 6.1.1.4'

loop_
_exptl_crystal_face_index_h
_exptl_crystal_face_index_k
_exptl_crystal_face_index_l
_exptl_crystal_face_perp_dist
0 1 2 0.0439
0 0 -1 0.0402
0 0 1 0.0292
0 1 -2 0.0334
0 -1 2 0.0231
0 2 -1 0.0286
0 -2 -1 0.0292
1 2 -3 0.0861
1 0 0 0.1349
-1 -2 3 0.1060
0 -1 0 0.0260

loop_
_geom_angle_atom_site_label_1
_geom_angle_atom_site_label_2
_geom_angle_atom_site_label_3
_geom_angle
_geom_angle_site_symmetry_1
_geom_angle_site_symmetry_3
_geom_angle_publ_flag
N2B Pd1B N1B 90.0(4) . . ?
N2B Pd1B N3B 90.8(4) . . ?
N3B Pd1B N1B 178.9(5) . . ?
N4B Pd1B N1B 90.9(5) . . ?
N4B Pd1B N2B 178.4(6) . . ?
N4B Pd1B N3B 88.2(5) . . ?
N2 Pd1 N1 89.5(5) . . ?
N2 Pd1 N3 89.2(5) . . ?
N2 Pd1 N4 179.7(5) . . ?
N3 Pd1 N1 178.7(5) . . ?
N4 Pd1 N1 90.8(5) . . ?
N4 Pd1 N3 90.5(5) . . ?
O4 Zn1 N3C 97.1(6) . . ?
O5 Zn1 O4 113.9(5) 3_566 . ?
O5 Zn1 O9 131.5(6) 3_566 . ?
O5 Zn1 N3C 96.2(5) 3_566 . ?
O9 Zn1 O4 106.2(4) . . ?
O9 Zn1 N3C 105.0(5) . . ?
O4B Zn2 O3 115.2(5) 4_665 . ?
O4B Zn2 O9 116.5(5) 4_665 . ?
O4B Zn2 N9C 110.5(5) 4_665 . ?
O9 Zn2 O3 101.5(4) . . ?
N9C Zn2 O3 112.4(5) . . ?
N9C Zn2 O9 99.6(4) . . ?
O1 Zn3 O6B 112.6(6) 2_455 3_666 ?
O1 Zn3 O9 118.1(5) 2_455 . ?
O1 Zn3 N9A 113.6(5) 2_455 . ?
O9 Zn3 O6B 98.3(4) . 3_666 ?
O9 Zn3 N9A 98.2(5) . . ?
N9A Zn3 O6B 114.5(6) . 3_666 ?
O5B Zn4 N3A 98.6(6) 3_666 . ?
O7B Zn4 O5B 105.8(5) . 3_666 ?
O7B Zn4 N3A 122.4(6) . . ?
O9 Zn4 O5B 108.0(4) . 3_666 ?
O9 Zn4 O7B 115.8(5) . . ?
O9 Zn4 N3A 104.3(6) . . ?
O1B Zn5 O2B 57.2(7) 2_455 2_455 ?
O1B Zn5 N7C 109.1(5) 2_455 . ?
O1B Zn5 N7A 101.6(5) 2_455 1_455 ?
O1B Zn5 C1B 28.7(5) 2_455 2_455 ?
O1B Zn5 C42 115.1(6) 2_455 4_665 ?
O2B Zn5 C1B 28.5(6) 2_455 2_455 ?
O2B Zn5 C42 86.2(6) 2_455 4_665 ?
O7 Zn5 O1B 139.1(5) 4_665 2_455 ?
O7 Zn5 O2B 91.5(6) 4_665 2_455 ?
O7 Zn5 N7C 97.2(5) 4_665 . ?
O7 Zn5 N7A 107.2(5) 4_665 1_455 ?
O7 Zn5 C1B 116.5(5) 4_665 2_455 ?
O7 Zn5 C42 29.1(6) 4_665 4_665 ?
N7C Zn5 O2B 93.1(7) . 2_455 ?
N7C Zn5 C1B 102.2(5) . 2_455 ?
N7C Zn5 C42 126.0(6) . 4_665 ?
N7A Zn5 O2B 158.9(6) 1_455 2_455 ?
N7A Zn5 N7C 94.2(5) 1_455 . ?
N7A Zn5 C1B 130.4(5) 1_455 2_455 ?
N7A Zn5 C42 105.2(6) 1_455 4_665 ?
C1B Zn5 C42 102.0(5) 2_455 4_665 ?
C1B O1B Zn5 101.0(12) . 2_445 ?
C1 O1 Zn3 108.9(14) . 2_445 ?
C1B O2B Zn5 81.7(13) . 2_445 ?
C18 O3 Zn2 126.0(10) . . ?
C18B O4B Zn2 112.4(10) . 4_566 ?
C18 O4 Zn1 129.0(11) . . ?
C30 O5 Zn1 106.4(10) . 3_566 ?
C30B O5B Zn4 125.4(11) . 3_666 ?
C30B O6B Zn3 126.4(10) . 3_666 ?
C42B O7B Zn4 115.7(10) . . ?
C42 O7 Zn5 103.7(12) . 4_566 ?
Zn1 O9 Zn2 100.8(5) . . ?
Zn1 O9 Zn3 110.2(4) . . ?
Zn2 O9 Zn3 112.5(4) . . ?
Zn4 O9 Zn1 118.7(5) . . ?
Zn4 O9 Zn2 113.9(4) . . ?
Zn4 O9 Zn3 101.2(5) . . ?
C9B N1B Pd1B 124.6(9) . . ?
C9B N1B C12B 111.3(11) . . ?
C12B N1B Pd1B 123.7(9) . . ?
C2A N1A H1A 118.7 . . ?
C2A N1A C6A 122.6(15) . . ?
C6A N1A H1A 118.7 . . ?
C9 N1 Pd1 124.0(10) . . ?
C12 N1 Pd1 126.6(9) . . ?
C12 N1 C9 107.8(11) . . ?
C2C N1C H1C 121.9 . . ?
C6C N1C H1C 121.9 . . ?
C6C N1C C2C 116.2(12) . . ?
C21 N2 Pd1 129.3(9) . . ?
C21 N2 C24 102.8(11) . . ?
C24 N2 Pd1 127.7(10) . . ?
C21B N2B Pd1B 125.5(9) . . ?
C24B N2B Pd1B 126.5(9) . . ?
C24B N2B C21B 107.9(11) . . ?
C33B N3B Pd1B 123.6(9) . . ?
C33B N3B C36B 107.4(12) . . ?
C36B N3B Pd1B 128.6(11) . . ?
C33 N3 Pd1 127.6(9) . . ?
C33 N3 C36 105.8(11) . . ?
C36 N3 Pd1 125.0(8) . . ?
C2C N3C Zn1 124.7(10) . . ?
C2C N3C C4C 114.0(14) . . ?
C4C N3C Zn1 121.2(10) . . ?
C2A N3A Zn4 124.2(11) . . ?
C4A N3A Zn4 121.3(11) . . ?
C4A N3A C2A 114.5(12) . . ?
C45B N4B Pd1B 130.8(11) . . ?
C45B N4B C48B 102.8(12) . . ?
C48B N4B Pd1B 126.1(10) . . ?
C45 N4 Pd1 127.0(10) . . ?
C45 N4 C48 104.5(11) . . ?
C48 N4 Pd1 128.3(9) . . ?
C5C N7C Zn5 122.3(10) . . ?
C8C N7C Zn5 121.4(9) . . ?
C8C N7C C5C 105.0(13) . . ?
C5A N7A Zn5 130.5(11) . 1_655 ?
C5A N7A C8A 103.4(11) . . ?
C8A N7A Zn5 118.2(9) . 1_655 ?
C4A N9A Zn3 129.6(9) . . ?
C4A N9A C8A 105.2(12) . . ?
C8A N9A Zn3 125.2(10) . . ?
C4C N9C Zn2 130.8(10) . . ?
C4C N9C C8C 101.7(12) . . ?
C8C N9C Zn2 127.3(10) . . ?
H10A N10A H10B 120.0 . . ?
C6A N10A H10A 120.0 . . ?
C6A N10A H10B 120.0 . . ?
H89A N89 H89B 120.0 . . ?
C6C N89 H89A 120.0 . . ?
C6C N89 H89B 120.0 . . ?
O1 C1 C2 119(2) . . ?
O2 C1 O1 120.7(16) . . ?
O2 C1 C2 119.7(18) . . ?
O1B C1B Zn5 50.2(9) . 2_445 ?
O1B C1B C2B 121.1(14) . . ?
O2B C1B Zn5 69.8(11) . 2_445 ?
O2B C1B O1B 120.0(17) . . ?
O2B C1B C2B 118.7(15) . . ?
C2B C1B Zn5 170.9(11) . 2_445 ?
C3B C2B C1B 120.3(11) . . ?
C7B C2B C1B 120.1(11) . . ?
C7B C2B C3B 119.6(9) . . ?
N1C C2C H2C 115.6 . . ?
N3C C2C N1C 128.7(14) . . ?
N3C C2C H2C 115.6 . . ?
C3 C2 C1 121.5(13) . . ?
C3 C2 C7 119.6(8) . . ?
C7 C2 C1 118.7(13) . . ?
N1A C2A N3A 125.2(13) . . ?
N1A C2A H2A 117.4 . . ?
N3A C2A H2A 117.4 . . ?
C2 C3 H3 120.2 . . ?
C2 C3 C4 119.5(9) . . ?
C4 C3 H3 120.2 . . ?
C2B C3B H3B 120.4 . . ?
C2B C3B C4B 119.1(9) . . ?
C4B C3B H3B 120.4 . . ?
C3 C4 H4 119.6 . . ?
C5 C4 C3 120.8(8) . . ?
C5 C4 H4 119.6 . . ?
C3B C4B H4B 119.3 . . ?
C5B C4B C3B 121.3(9) . . ?
C5B C4B H4B 119.3 . . ?
N3A C4A N9A 127.0(12) . . ?
N3A C4A C5A 121.7(13) . . ?
N9A C4A C5A 111.0(12) . . ?
N3C C4C C5C 120.8(13) . . ?
N9C C4C N3C 126.1(13) . . ?
N9C C4C C5C 112.9(12) . . ?
C4 C5 C8 123.8(11) . . ?
C6 C5 C4 119.5(8) . . ?
C6 C5 C8 116.7(11) . . ?
N7C C5C C4C 102.4(13) . . ?
C6C C5C N7C 137.8(15) . . ?
C6C C5C C4C 119.3(13) . . ?
C4B C5B C6B 119.1(8) . . ?
C4B C5B C8B 124.3(11) . . ?
C6B C5B C8B 116.5(11) . . ?
N7A C5A C4A 107.3(14) . . ?
C6A C5A N7A 132.3(14) . . ?
C6A C5A C4A 120.4(13) . . ?
N1C C6C N89 115.9(15) . . ?
N1C C6C C5C 120.8(14) . . ?
N89 C6C C5C 123.2(15) . . ?
N1A C6A C5A 115.4(15) . . ?
N10A C6A N1A 121.6(16) . . ?
N10A C6A C5A 122.9(15) . . ?
C5B C6B H6B 120.2 . . ?
C5B C6B C7B 119.6(9) . . ?
C7B C6B H6B 120.2 . . ?
C5 C6 H6 119.9 . . ?
C7 C6 C5 120.1(9) . . ?
C7 C6 H6 119.9 . . ?
C2B C7B C6B 121.0(9) . . ?
C2B C7B H7B 119.5 . . ?
C6B C7B H7B 119.5 . . ?
C2 C7 H7 119.8 . . ?
C6 C7 C2 120.4(9) . . ?
C6 C7 H7 119.8 . . ?
C9B C8B C5B 118.7(13) . . ?
C9B C8B C48B 125.1(14) . . ?
C48B C8B C5B 116.2(13) . . ?
C9 C8 C5 119.7(14) . . ?
C9 C8 C48 124.3(13) . . ?
C48 C8 C5 115.9(13) . . ?
N7A C8A H8A 123.5 . . ?
N9A C8A N7A 113.1(12) . . ?
N9A C8A H8A 123.5 . . ?
N7C C8C N9C 117.5(13) . . ?
N7C C8C H8C 121.3 . . ?
N9C C8C H8C 121.3 . . ?
N1B C9B C8B 127.9(12) . . ?
N1B C9B C10B 106.7(11) . . ?
C8B C9B C10B 125.3(13) . . ?
N1 C9 C10 107.2(12) . . ?
C8 C9 N1 128.5(14) . . ?
C8 C9 C10 124.2(13) . . ?
C9B C10B H10C 127.0 . . ?
C11B C10B C9B 106.1(13) . . ?
C11B C10B H10C 127.0 . . ?
C9 C10 H10 126.2 . . ?
C11 C10 C9 107.5(12) . . ?
C11 C10 H10 126.2 . . ?
C10B C11B H11B 124.9 . . ?
C10B C11B C12B 110.2(13) . . ?
C12B C11B H11B 124.9 . . ?
C10 C11 H11 125.7 . . ?
C10 C11 C12 108.7(12) . . ?
C12 C11 H11 125.7 . . ?
N1 C12 C11 108.3(11) . . ?
C13 C12 N1 122.5(12) . . ?
C13 C12 C11 128.5(12) . . ?
N1B C12B C11B 105.4(12) . . ?
N1B C12B C13B 130.3(14) . . ?
C13B C12B C11B 124.2(13) . . ?
C12 C13 C14 115.1(12) . . ?
C12 C13 C21 129.4(13) . . ?
C21 C13 C14 115.2(13) . . ?
C12B C13B C14B 119.4(12) . . ?
C12B C13B C21B 123.3(13) . . ?
C21B C13B C14B 117.1(13) . . ?
C15 C14 C13 122.0(9) . . ?
C20 C14 C13 118.3(8) . . ?
C20 C14 C15 119.1(8) . . ?
C15B C14B C13B 121.1(10) . . ?
C20B C14B C13B 119.2(10) . . ?
C20B C14B C15B 119.6(8) . . ?
C14B C15B H15B 120.0 . . ?
C16B C15B C14B 120.0(9) . . ?
C16B C15B H15B 120.0 . . ?
C14 C15 H15 119.8 . . ?
C16 C15 C14 120.3(9) . . ?
C16 C15 H15 119.8 . . ?
C15B C16B H16B 119.8 . . ?
C15B C16B C17B 120.3(9) . . ?
C17B C16B H16B 119.8 . . ?
C15 C16 H16 119.9 . . ?
C15 C16 C17 120.2(9) . . ?
C17 C16 H16 119.9 . . ?
C16 C17 C18 121.2(10) . . ?
C19 C17 C16 119.9(8) . . ?
C19 C17 C18 118.8(11) . . ?
C16B C17B C18B 118.5(10) . . ?
C19B C17B C16B 119.8(8) . . ?
C19B C17B C18B 121.7(10) . . ?
O3B C18B C17B 116.0(13) . . ?
O4B C18B O3B 123.4(14) . . ?
O4B C18B C17B 120.6(12) . . ?
O3 C18 C17 117.3(13) . . ?
O4 C18 O3 125.4(14) . . ?
O4 C18 C17 117.3(13) . . ?
C17 C19 H19 120.0 . . ?
C17 C19 C20 120.1(9) . . ?
C20 C19 H19 120.0 . . ?
C17B C19B H19B 120.4 . . ?
C17B C19B C20B 119.3(8) . . ?
C20B C19B H19B 120.4 . . ?
C14 C20 C19 120.3(8) . . ?
C14 C20 H20 119.8 . . ?
C19 C20 H20 119.8 . . ?
C14B C20B C19B 120.9(9) . . ?
C14B C20B H20B 119.6 . . ?
C19B C20B H20B 119.6 . . ?
N2B C21B C22B 107.2(11) . . ?
C13B C21B N2B 127.0(13) . . ?
C13B C21B C22B 125.8(13) . . ?
C13 C21 N2 120.7(13) . . ?
C13 C21 C22 129.5(14) . . ?
C22 C21 N2 109.7(13) . . ?
C21B C22B H22B 126.1 . . ?
C23B C22B C21B 107.8(14) . . ?
C23B C22B H22B 126.1 . . ?
C21 C22 H22 124.0 . . ?
C23 C22 C21 112.1(14) . . ?
C23 C22 H22 124.0 . . ?
C22B C23B H23B 125.7 . . ?
C22B C23B C24B 108.6(14) . . ?
C24B C23B H23B 125.7 . . ?
C22 C23 H23 127.3 . . ?
C22 C23 C24 105.5(12) . . ?
C24 C23 H23 127.3 . . ?
N2B C24B C23B 108.2(12) . . ?
C25B C24B N2B 125.1(13) . . ?
C25B C24B C23B 126.7(14) . . ?
N2 C24 C23 109.8(13) . . ?
C25 C24 N2 125.3(13) . . ?
C25 C24 C23 124.9(13) . . ?
C24 C25 C26 115.7(13) . . ?
C24 C25 C33 123.2(14) . . ?
C33 C25 C26 120.5(14) . . ?
C24B C25B C26B 117.7(13) . . ?
C33B C25B C24B 125.0(14) . . ?
C33B C25B C26B 116.9(12) . . ?
C27B C26B C25B 115.0(11) . . ?
C27B C26B C32B 118.3(8) . . ?
C32B C26B C25B 126.7(11) . . ?
C27 C26 C25 118.8(12) . . ?
C27 C26 C32 119.8(8) . . ?
C32 C26 C25 121.1(12) . . ?
C26B C27B H27B 119.8 . . ?
C26B C27B C28B 120.3(9) . . ?
C28B C27B H27B 119.8 . . ?
C26 C27 H27 119.6 . . ?
C26 C27 C28 120.7(9) . . ?
C28 C27 H27 119.6 . . ?
C27 C28 H28 120.7 . . ?
C29 C28 C27 118.6(9) . . ?
C29 C28 H28 120.7 . . ?
C27B C28B H28B 119.3 . . ?
C29B C28B C27B 121.5(9) . . ?
C29B C28B H28B 119.3 . . ?
C28B C29B C30B 121.4(12) . . ?
C28B C29B C31B 118.1(8) . . ?
C31B C29B C30B 120.5(12) . . ?
C28 C29 C30 116.2(11) . . ?
C31 C29 C28 120.8(8) . . ?
C31 C29 C30 123.0(11) . . ?
O5B C30B O6B 126.5(13) . . ?
O5B C30B C29B 117.8(15) . . ?
O6B C30B C29B 115.7(14) . . ?
O5 C30 C29 113.4(12) . . ?
O6 C30 O5 123.7(17) . . ?
O6 C30 C29 121.4(15) . . ?
C29 C31 H31 119.8 . . ?
C29 C31 C32 120.3(9) . . ?
C32 C31 H31 119.8 . . ?
C29B C31B H31B 119.9 . . ?
C32B C31B C29B 120.2(9) . . ?
C32B C31B H31B 119.9 . . ?
C26B C32B H32B 119.3 . . ?
C31B C32B C26B 121.4(9) . . ?
C31B C32B H32B 119.3 . . ?
C26 C32 C31 119.4(9) . . ?
C26 C32 H32 120.3 . . ?
C31 C32 H32 120.3 . . ?
N3B C33B C34B 107.4(14) . . ?
C25B C33B N3B 128.6(13) . . ?
C25B C33B C34B 124.0(14) . . ?
N3 C33 C25 124.3(14) . . ?
N3 C33 C34 107.9(13) . . ?
C25 C33 C34 126.7(14) . . ?
C33 C34 H34 125.3 . . ?
C34 Pd1 C10 171.1(4) . . yes
C34B Pd1B C10B 176.2(3) . . yes
C35 C34 C33 109.3(13) . . ?
C35 C34 H34 125.3 . . ?
C33B C34B H34B 125.2 . . ?
C35B C34B C33B 109.6(14) . . ?
C35B C34B H34B 125.2 . . ?
C34 C35 H35 125.4 . . ?
C34 C35 C36 109.2(13) . . ?
C36 C35 H35 125.4 . . ?
C34B C35B H35B 125.7 . . ?
C34B C35B C36B 108.5(14) . . ?
C35 Pd1 C11 172.9(4) . . yes
C35B Pd1B C11B 175.5(4) . . yes
C36B C35B H35B 125.7 . . ?
N3B C36B C35B 106.9(15) . . ?
C37B C36B N3B 124.2(14) . . ?
C37B C36B C35B 128.9(14) . . ?
N3 C36 C35 107.7(11) . . ?
C37 C36 N3 124.9(12) . . ?
C37 C36 C35 127.3(12) . . ?
C36B C37B C38B 120.3(12) . . ?
C36B C37B C45B 124.7(12) . . ?
C38B C37B C45B 113.8(12) . . ?
C36 C37 C38 117.2(12) . . ?
C36 C37 C45 125.4(12) . . ?
C45 C37 C38 117.4(12) . . ?
C39B C38B C37B 116.5(10) . . ?
C44B C38B C37B 123.0(10) . . ?
C44B C38B C39B 119.6(8) . . ?
C39 C38 C37 124.0(10) . . ?
C39 C38 C44 119.2(8) . . ?
C44 C38 C37 116.8(10) . . ?
C38B C39B H39B 120.4 . . ?
C40B C39B C38B 119.2(8) . . ?
C40B C39B H39B 120.4 . . ?
C38 C39 H39 119.8 . . ?
C38 C39 C40 120.4(9) . . ?
C40 C39 H39 119.8 . . ?
C39 C40 H40 120.0 . . ?
C39 C40 C41 120.0(9) . . ?
C41 C40 H40 120.0 . . ?
C39B C40B H40B 119.5 . . ?
C41B C40B C39B 121.0(9) . . ?
C41B C40B H40B 119.5 . . ?
C40 C41 C42 120.1(13) . . ?
C43 C41 C40 119.5(9) . . ?
C43 C41 C42 120.4(12) . . ?
C40B C41B C42B 119.6(10) . . ?
C40B C41B C43B 119.6(9) . . ?
C43B C41B C42B 120.9(10) . . ?
O7B C42B C41B 114.8(12) . . ?
O8B C42B O7B 122.5(16) . . ?
O8B C42B C41B 122.1(16) . . ?
O7 C42 Zn5 47.3(8) . 4_566 ?
O7 C42 C41 115.4(18) . . ?
O8 C42 Zn5 76.9(11) . 4_566 ?
O8 C42 O7 123.6(16) . . ?
O8 C42 C41 121.0(17) . . ?
C41 C42 Zn5 160.2(15) . 4_566 ?
C41B C43B H43B 120.0 . . ?
C44B C43B C41B 120.1(9) . . ?
C44B C43B H43B 120.0 . . ?
C41 C43 H43 120.4 . . ?
C44 C43 C41 119.1(9) . . ?
C44 C43 H43 120.4 . . ?
C38 C44 C43 121.5(8) . . ?
C38 C44 H44 119.2 . . ?
C43 C44 H44 119.2 . . ?
C38B C44B C43B 120.3(9) . . ?
C38B C44B H44B 119.9 . . ?
C43B C44B H44B 119.9 . . ?
N4B C45B C37B 122.3(13) . . ?
N4B C45B C46B 114.9(15) . . ?
C46B C45B C37B 122.6(14) . . ?
N4 C45 C37 125.1(13) . . ?
N4 C45 C46 109.1(13) . . ?
C37 C45 C46 125.2(12) . . ?
C45 C46 H46 126.1 . . ?
C46 Pd1 C22 173.4(4) . . yes
C46B Pd1B C22B 176.7(4) . . yes
C47 C46 C45 107.8(13) . . ?
C47 C46 H46 126.1 . . ?
C45B C46B H46B 127.2 . . ?
C47B C46B C45B 105.6(14) . . ?
C47B C46B H46B 127.2 . . ?
C46B C47B H47B 126.1 . . ?
C46B C47B C48B 107.7(14) . . ?
C47B Pd1B C23B 178.1(4) . . yes
C47 Pd1 C23 175.0(4) . . yes
C48B C47B H47B 126.1 . . ?
C46 C47 H47 126.5 . . ?
C46 C47 C48 107.0(13) . . ?
C48 C47 H47 126.5 . . ?
N4B C48B C47B 108.8(13) . . ?
C8B C48B N4B 124.6(13) . . ?
C8B C48B C47B 126.5(14) . . ?
N4 C48 C8 123.4(12) . . ?
C47 C48 N4 110.9(13) . . ?
C47 C48 C8 125.1(13) . . ?

loop_
_geom_bond_atom_site_label_1
_geom_bond_atom_site_label_2
_geom_bond_distance
_geom_bond_site_symmetry_2
_geom_bond_publ_flag
Pd1B N1B 2.070(10) . ?
Pd1B N2B 2.015(11) . ?
Pd1B N3B 2.019(11) . ?
Pd1B N4B 2.007(11) . ?
Pd1 N1 2.021(11) . ?
Pd1 N2 1.966(11) . ?
Pd1 N3 1.995(11) . ?
Pd1 N4 1.993(11) . ?
Zn1 O4 2.007(12) . ?
Zn1 O5 1.944(12) 3_566 ?
Zn1 O9 1.970(11) . ?
Zn1 N3C 2.073(15) . ?
Zn2 O3 1.990(11) . ?
Zn2 O4B 1.940(11) 4_665 ?
Zn2 O9 1.981(10) . ?
Zn2 N9C 1.972(14) . ?
Zn3 O1 1.933(14) 2_455 ?
Zn3 O6B 1.995(12) 3_666 ?
Zn3 O9 1.991(10) . ?
Zn3 N9A 1.995(13) . ?
Zn4 O5B 2.002(10) 3_666 ?
Zn4 O7B 1.941(11) . ?
Zn4 O9 1.931(11) . ?
Zn4 N3A 2.018(12) . ?
Zn5 O1B 1.999(15) 2_455 ?
Zn5 O2B 2.421(18) 2_455 ?
Zn5 O7 1.964(11) 4_665 ?
Zn5 N7C 2.075(13) . ?
Zn5 N7A 2.015(12) 1_455 ?
Zn5 C1B 2.552(16) 2_455 ?
Zn5 C42 2.598(17) 4_665 ?
O1B C1B 1.25(2) . ?
O1 C1 1.23(3) . ?
O2B C1B 1.23(3) . ?
O2 C1 1.21(3) . ?
O3B C18B 1.273(19) . ?
O3 C18 1.268(19) . ?
O4B C18B 1.24(2) . ?
O4 C18 1.257(18) . ?
O5 C30 1.355(19) . ?
O5B C30B 1.24(2) . ?
O6B C30B 1.26(2) . ?
O6 C30 1.24(3) . ?
O7B C42B 1.33(2) . ?
O7 C42 1.30(2) . ?
O8B C42B 1.21(2) . ?
O8 C42 1.24(3) . ?
N1B C9B 1.336(17) . ?
N1B C12B 1.339(18) . ?
N1A H1A 0.8800 . ?
N1A C2A 1.33(2) . ?
N1A C6A 1.34(2) . ?
N1 C9 1.403(17) . ?
N1 C12 1.393(17) . ?
N1C H1C 0.8800 . ?
N1C C2C 1.38(2) . ?
N1C C6C 1.33(2) . ?
N2 C21 1.413(17) . ?
N2 C24 1.412(17) . ?
N2B C21B 1.391(16) . ?
N2B C24B 1.371(17) . ?
N3B C33B 1.367(18) . ?
N3B C36B 1.399(17) . ?
N3 C33 1.375(17) . ?
N3 C36 1.416(15) . ?
N3C C2C 1.344(19) . ?
N3C C4C 1.351(17) . ?
N3A C2A 1.35(2) . ?
N3A C4A 1.346(19) . ?
N4B C45B 1.33(2) . ?
N4B C48B 1.410(18) . ?
N4 C45 1.359(17) . ?
N4 C48 1.407(17) . ?
N7C C5C 1.423(18) . ?
N7C C8C 1.335(19) . ?
N7A C5A 1.398(18) . ?
N7A C8A 1.416(19) . ?
N9A C4A 1.346(18) . ?
N9A C8A 1.358(17) . ?
N9C C4C 1.348(18) . ?
N9C C8C 1.349(19) . ?
N10A H10A 0.8800 . ?
N10A H10B 0.8800 . ?
N10A C6A 1.31(2) . ?
N89 H89A 0.8800 . ?
N89 H89B 0.8800 . ?
N89 C6C 1.350(19) . ?
C1 C2 1.531(18) . ?
C1B C2B 1.475(19) . ?
C2B C3B 1.394(10) . ?
C2B C7B 1.384(10) . ?
C2C H2C 0.9500 . ?
C2 C3 1.382(9) . ?
C2 C7 1.398(10) . ?
C2A H2A 0.9500 . ?
C3 H3 0.9500 . ?
C3 C4 1.391(10) . ?
C3B H3B 0.9500 . ?
C3B C4B 1.396(10) . ?
C4 H4 0.9500 . ?
C4 C5 1.387(10) . ?
C4B H4B 0.9500 . ?
C4B C5B 1.389(10) . ?
C4A C5A 1.416(19) . ?
C4C C5C 1.45(2) . ?
C5 C6 1.383(10) . ?
C5 C8 1.481(17) . ?
C5C C6C 1.37(2) . ?
C5B C6B 1.393(9) . ?
C5B C8B 1.489(19) . ?
C5A C6A 1.39(2) . ?
C6B H6B 0.9500 . ?
C6B C7B 1.397(10) . ?
C6 H6 0.9500 . ?
C6 C7 1.382(10) . ?
C7B H7B 0.9500 . ?
C7 H7 0.9500 . ?
C8B C9B 1.39(2) . ?
C8B C48B 1.39(2) . ?
C8 C9 1.36(2) . ?
C8 C48 1.42(2) . ?
C8A H8A 0.9500 . ?
C8C H8C 0.9500 . ?
C9B C10B 1.455(18) . ?
C9 C10 1.47(2) . ?
C10B H10C 0.9500 . ?
C10B C11B 1.31(2) . ?
C10 H10 0.9500 . ?
C10 C11 1.36(2) . ?
C11B H11B 0.9500 . ?
C11B C12B 1.43(2) . ?
C11 H11 0.9500 . ?
C11 C12 1.44(2) . ?
C12 C13 1.37(2) . ?
C12B C13B 1.35(2) . ?
C13 C14 1.528(17) . ?
C13 C21 1.37(2) . ?
C13B C14B 1.499(16) . ?
C13B C21B 1.379(18) . ?
C14 C15 1.406(9) . ?
C14 C20 1.387(10) . ?
C14B C15B 1.394(10) . ?
C14B C20B 1.377(9) . ?
C15B H15B 0.9500 . ?
C15B C16B 1.389(10) . ?
C15 H15 0.9500 . ?
C15 C16 1.384(10) . ?
C16B H16B 0.9500 . ?
C16B C17B 1.397(10) . ?
C16 H16 0.9500 . ?
C16 C17 1.398(10) . ?
C17 C18 1.461(18) . ?
C17 C19 1.379(10) . ?
C17B C18B 1.516(16) . ?
C17B C19B 1.386(10) . ?
C19 H19 0.9500 . ?
C19 C20 1.407(9) . ?
C19B H19B 0.9500 . ?
C19B C20B 1.405(9) . ?
C20 H20 0.9500 . ?
C20B H20B 0.9500 . ?
C21B C22B 1.50(2) . ?
C21 C22 1.394(19) . ?
C22B H22B 0.9500 . ?
C22B C23B 1.30(2) . ?
C22 H22 0.9500 . ?
C22 C23 1.29(2) . ?
C23B H23B 0.9500 . ?
C23B C24B 1.48(2) . ?
C23 H23 0.9500 . ?
C23 C24 1.47(2) . ?
C24B C25B 1.367(19) . ?
C24 C25 1.38(2) . ?
C25 C26 1.507(18) . ?
C25 C33 1.40(2) . ?
C25B C26B 1.511(17) . ?
C25B C33B 1.36(2) . ?
C26B C27B 1.388(10) . ?
C26B C32B 1.397(10) . ?
C26 C27 1.389(10) . ?
C26 C32 1.389(10) . ?
C27B H27B 0.9500 . ?
C27B C28B 1.389(10) . ?
C27 H27 0.9500 . ?
C27 C28 1.394(10) . ?
C28 H28 0.9500 . ?
C28 C29 1.393(10) . ?
C28B H28B 0.9500 . ?
C28B C29B 1.387(10) . ?
C29B C30B 1.484(16) . ?
C29B C31B 1.401(10) . ?
C29 C30 1.519(16) . ?
C29 C31 1.374(10) . ?
C31 H31 0.9500 . ?
C31 C32 1.397(10) . ?
C31B H31B 0.9500 . ?
C31B C32B 1.383(10) . ?
C32B H32B 0.9500 . ?
C32 H32 0.9500 . ?
C33B C34B 1.42(2) . ?
C33 C34 1.45(2) . ?
C34 H34 0.9500 . ?
C34 C35 1.27(2) . ?
C34B H34B 0.9500 . ?
C34B C35B 1.30(3) . ?
C35 H35 0.9500 . ?
C35 C36 1.433(19) . ?
C35B H35B 0.9500 . ?
C35B C36B 1.43(2) . ?
C36B C37B 1.36(2) . ?
C36 C37 1.367(18) . ?
C37B C38B 1.475(15) . ?
C37B C45B 1.48(2) . ?
C37 C38 1.510(15) . ?
C37 C45 1.37(2) . ?
C38B C39B 1.400(10) . ?
C38B C44B 1.387(10) . ?
C38 C39 1.379(10) . ?
C38 C44 1.381(10) . ?
C39B H39B 0.9500 . ?
C39B C40B 1.389(10) . ?
C39 H39 0.9500 . ?
C39 C40 1.389(10) . ?
C40 H40 0.9500 . ?
C40 C41 1.395(10) . ?
C40B H40B 0.9500 . ?
C40B C41B 1.380(10) . ?
C41 C42 1.50(2) . ?
C41 C43 1.393(10) . ?
C41B C42B 1.504(19) . ?
C41B C43B 1.390(10) . ?
C43B H43B 0.9500 . ?
C43B C44B 1.389(10) . ?
C43 H43 0.9500 . ?
C43 C44 1.385(10) . ?
C44 H44 0.9500 . ?
C44B H44B 0.9500 . ?
C45B C46B 1.38(2) . ?
C45 C46 1.47(2) . ?
C46 H46 0.9500 . ?
C46 C47 1.32(2) . ?
C46B H46B 0.9500 . ?
C46B C47B 1.33(3) . ?
C47B H47B 0.9500 . ?
C47B C48B 1.42(2) . ?
C47 H47 0.9500 . ?
C47 C48 1.407(18) . ?

loop_
_geom_contact_atom_site_label_1
_geom_contact_atom_site_label_2
_geom_contact_site_symmetry_2
_geom_contact_distance
_geom_contact_publ_flag
Pd1 Pd1B . 5.0910(15) yes
Pd1B Pd1 1_655 6.3463(15) yes
N3B N1B . 4.089(15) yes
N3 N1 . 4.016(16) yes
N2B N4B . 4.021(16) yes
N2 N4 . 3.959(15) yes
C10 C34 . 8.48(2) yes
C10B C34B . 8.47(2) yes
C11 C35 . 8.48(2) yes
C11B C35B . 8.47(2) yes
C22 C46 . 8.46(2) yes
C22B C46B . 8.54(2) yes
C23B C47B . 8.54(2) yes
C23 C47 . 8.53(2) yes

loop_
_geom_torsion_atom_site_label_1
_geom_torsion_atom_site_label_2
_geom_torsion_atom_site_label_3
_geom_torsion_atom_site_label_4
_geom_torsion
_geom_torsion_site_symmetry_1
_geom_torsion_site_symmetry_2
_geom_torsion_site_symmetry_3
_geom_torsion_site_symmetry_4
_geom_torsion_publ_flag
Pd1B N1B C9B C8B -5(2) . . . . ?
Pd1B N1B C9B C10B 177.6(9) . . . . ?
Pd1B N1B C12B C11B -175.1(10) . . . . ?
Pd1B N1B C12B C13B 6(2) . . . . ?
Pd1B N2B C21B C13B 1(2) . . . . ?
Pd1B N2B C21B C22B -177.3(11) . . . . ?
Pd1B N2B C24B C23B 177.4(12) . . . . ?
Pd1B N2B C24B C25B -3(2) . . . . ?
Pd1B N3B C33B C25B -3(3) . . . . ?
Pd1B N3B C33B C34B 177.8(12) . . . . ?
Pd1B N3B C36B C35B -175.8(12) . . . . ?
Pd1B N3B C36B C37B 4(2) . . . . ?
Pd1B N4B C45B C37B 13(2) . . . . ?
Pd1B N4B C45B C46B -170.7(14) . . . . ?
Pd1B N4B C48B C8B -9(2) . . . . ?
Pd1B N4B C48B C47B 172.9(12) . . . . ?
Pd1 N1 C9 C8 -8(3) . . . . ?
Pd1 N1 C9 C10 173.5(13) . . . . ?
Pd1 N1 C12 C11 -173.3(13) . . . . ?
Pd1 N1 C12 C13 16(2) . . . . ?
Pd1 N2 C21 C13 12(3) . . . . ?
Pd1 N2 C21 C22 -171.4(13) . . . . ?
Pd1 N2 C24 C23 172.7(11) . . . . ?
Pd1 N2 C24 C25 -8(2) . . . . ?
Pd1 N3 C33 C25 -22(3) . . . . ?
Pd1 N3 C33 C34 169.3(13) . . . . ?
Pd1 N3 C36 C35 -170.1(12) . . . . ?
Pd1 N3 C36 C37 13(2) . . . . ?
Pd1 N4 C45 C37 14(2) . . . . ?
Pd1 N4 C45 C46 -174.6(11) . . . . ?
Pd1 N4 C48 C8 -2(2) . . . . ?
Pd1 N4 C48 C47 169.7(11) . . . . ?
Zn1 O4 C18 O3 -4(3) . . . . ?
Zn1 O4 C18 C17 172.6(10) . . . . ?
Zn1 O5 C30 O6 12(3) 3_566 . . . ?
Zn1 O5 C30 C29 178.2(10) 3_566 . . . ?
Zn1 N3C C2C N1C 180.0(15) . . . . ?
Zn1 N3C C4C N9C 2(2) . . . . ?
Zn1 N3C C4C C5C 177.4(11) . . . . ?
Zn2 O3 C18 O4 -17(2) . . . . ?
Zn2 O3 C18 C17 166.1(10) . . . . ?
Zn2 O4B C18B O3B 3(2) 4_566 . . . ?
Zn2 O4B C18B C17B -174.5(11) 4_566 . . . ?
Zn2 N9C C4C N3C 4(2) . . . . ?
Zn2 N9C C4C C5C -171.5(11) . . . . ?
Zn2 N9C C8C N7C 176.5(10) . . . . ?
Zn3 O1 C1 O2 -8(2) 2_445 . . . ?
Zn3 O1 C1 C2 179.2(11) 2_445 . . . ?
Zn3 O6B C30B O5B 11(3) 3_666 . . . ?
Zn3 O6B C30B C29B -167.2(11) 3_666 . . . ?
Zn3 N9A C4A N3A -2(2) . . . . ?
Zn3 N9A C4A C5A -175.5(11) . . . . ?
Zn3 N9A C8A N7A 176.8(10) . . . . ?
Zn4 O5B C30B O6B 18(2) 3_666 . . . ?
Zn4 O5B C30B C29B -163.9(10) 3_666 . . . ?
Zn4 O7B C42B O8B 23(3) . . . . ?
Zn4 O7B C42B C41B -165.5(10) . . . . ?
Zn4 N3A C2A N1A -178.9(14) . . . . ?
Zn4 N3A C4A N9A 3(2) . . . . ?
Zn4 N3A C4A C5A 176.4(11) . . . . ?
Zn5 O1B C1B O2B 1(2) 2_445 . . . ?
Zn5 O1B C1B C2B 176.7(14) 2_445 . . . ?
Zn5 O2B C1B O1B -1.1(19) 2_445 . . . ?
Zn5 O2B C1B C2B -176.6(16) 2_445 . . . ?
Zn5 O7 C42 O8 10(2) 4_566 . . . ?
Zn5 O7 C42 C41 -168.4(12) 4_566 . . . ?
Zn5 N7C C5C C4C 150.5(10) . . . . ?
Zn5 N7C C5C C6C -38(3) . . . . ?
Zn5 N7C C8C N9C -149.7(11) . . . . ?
Zn5 N7A C5A C4A 149.3(11) 1_655 . . . ?
Zn5 N7A C5A C6A -31(3) 1_655 . . . ?
Zn5 N7A C8A N9A -152.7(11) 1_655 . . . ?
O1B C1B C2B C3B 161.1(18) . . . . yes
O1B C1B C2B C7B -20(3) . . . . ?
O1 C1 C2 C3 -7(2) . . . . yes
O1 C1 C2 C7 178.3(15) . . . . ?
O2B C1B C2B C3B -23(3) . . . . ?
O2B C1B C2B C7B 156(2) . . . . ?
O2 C1 C2 C3 -179.8(15) . . . . ?
O2 C1 C2 C7 6(2) . . . . ?
O3B C18B C17B C16B -174.2(17) . . . . yes
O3 C18 C17 C16 20(2) . . . . yes
O5 C30 C29 C28 -171.3(14) . . . . yes
O5B C30B C29B C28B 158.2(16) . . . . yes
O7B C42B C41B C40B -145.9(14) . . . . yes
O7 C42 C41 C40 -173.6(16) . . . . yes
N1B C9B C10B C11B -5.4(18) . . . . ?
N1B C12B C13B C14B -180.0(14) . . . . ?
N1B C12B C13B C21B -6(3) . . . . ?
N1 C9 C10 C11 -4(2) . . . . ?
N1 C12 C13 C14 175.5(14) . . . . ?
N1 C12 C13 C21 -10(3) . . . . ?
N2 C21 C22 C23 -3(2) . . . . ?
N2 C24 C25 C26 -169.0(14) . . . . ?
N2 C24 C25 C33 3(3) . . . . ?
N2B C21B C22B C23B -3(2) . . . . ?
N2B C24B C25B C26B 178.8(14) . . . . ?
N2B C24B C25B C33B 6(3) . . . . ?
N3B C33B C34B C35B -5(2) . . . . ?
N3B C36B C37B C38B 169.8(13) . . . . ?
N3B C36B C37B C45B 4(2) . . . . ?
N3 C33 C34 C35 -2(2) . . . . ?
N3 C36 C37 C38 171.3(13) . . . . ?
N3 C36 C37 C45 -12(3) . . . . ?
N3C C4C C5C N7C 177.6(14) . . . . ?
N3C C4C C5C C6C 4(2) . . . . ?
N3A C4A C5A N7A -177.2(14) . . . . ?
N3A C4A C5A C6A 3(2) . . . . ?
N4B C45B C46B C47B -4(2) . . . . ?
N4 C45 C46 C47 5(2) . . . . ?
N7C C5C C6C N1C -172.2(17) . . . . ?
N7C C5C C6C N89 4(3) . . . . ?
N7A C5A C6A N1A 178.9(17) . . . . ?
N7A C5A C6A N10A -4(3) . . . . ?
N9A C4A C5A N7A -2.9(17) . . . . ?
N9A C4A C5A C6A 177.1(15) . . . . ?
N9C C4C C5C N7C -6.5(16) . . . . ?
N9C C4C C5C C6C 179.9(15) . . . . ?
C1 C2 C3 C4 -177.3(16) . . . . ?
C1 C2 C7 C6 175.1(17) . . . . ?
C1B C2B C3B C4B -177.7(16) . . . . ?
C1B C2B C7B C6B 179.8(15) . . . . ?
C2B C3B C4B C5B -4(3) . . . . ?
C2C N1C C6C N89 -177.5(18) . . . . ?
C2C N1C C6C C5C -1(3) . . . . ?
C2C N3C C4C N9C -178.9(16) . . . . ?
C2C N3C C4C C5C -4(2) . . . . ?
C2 C3 C4 C5 3(2) . . . . ?
C2A N1A C6A N10A -178.8(17) . . . . ?
C2A N1A C6A C5A -2(3) . . . . ?
C2A N3A C4A N9A -175.2(16) . . . . ?
C2A N3A C4A C5A -2(2) . . . . ?
C3 C2 C7 C6 0.4(18) . . . . ?
C3 C4 C5 C6 -1(3) . . . . ?
C3 C4 C5 C8 175.8(16) . . . . ?
C3B C2B C7B C6B -1(3) . . . . ?
C3B C4B C5B C6B 3.3(17) . . . . ?
C3B C4B C5B C8B -172.8(17) . . . . ?
C4 C5 C6 C7 -1(3) . . . . ?
C4 C5 C8 C9 72(3) . . . . ?
C4 C5 C8 C48 -106(2) . . . . ?
C4B C5B C6B C7B -1.1(16) . . . . ?
C4B C5B C8B C9B 56(2) . . . . ?
C4B C5B C8B C48B -122.9(15) . . . . ?
C4A N3A C2A N1A -1(3) . . . . ?
C4A N9A C8A N7A -1.4(18) . . . . ?
C4A C5A C6A N1A -1(2) . . . . ?
C4A C5A C6A N10A 176.3(16) . . . . ?
C4C N3C C2C N1C 1(3) . . . . ?
C4C N9C C8C N7C 1.4(17) . . . . ?
C4C C5C C6C N1C -1(3) . . . . ?
C4C C5C C6C N89 174.7(17) . . . . ?
C5 C6 C7 C2 2(3) . . . . ?
C5 C8 C9 N1 -177.4(17) . . . . ?
C5 C8 C9 C10 1(3) . . . . ?
C5 C8 C48 N4 -177.0(14) . . . . ?
C5 C8 C48 C47 12(3) . . . . ?
C5C N7C C8C N9C -5.4(18) . . . . ?
C5B C6B C7B C2B 0(2) . . . . ?
C5B C8B C9B N1B 178.9(15) . . . . ?
C5B C8B C9B C10B -4(3) . . . . ?
C5B C8B C48B N4B -171.4(14) . . . . ?
C5B C8B C48B C47B 6(2) . . . . ?
C5A N7A C8A N9A -0.3(18) . . . . ?
C6C N1C C2C N3C 1(3) . . . . ?
C6A N1A C2A N3A 3(3) . . . . ?
C6B C5B C8B C9B -119.8(16) . . . . yes
C6B C5B C8B C48B 60.9(19) . . . . ?
C6 C5 C8 C9 -111(2) . . . . yes
C6 C5 C8 C48 72(2) . . . . ?
C7B C2B C3B C4B 3(3) . . . . ?
C7 C2 C3 C4 -2.7(17) . . . . ?
C8B C5B C6B C7B 175.2(15) . . . . ?
C8B C9B C10B C11B 177.2(18) . . . . ?
C8 C5 C6 C7 -178.4(16) . . . . ?
C8 C9 C10 C11 178(2) . . . . ?
C8A N7A C5A C4A 1.8(16) . . . . ?
C8A N7A C5A C6A -178.1(18) . . . . ?
C8A N9A C4A N3A 176.5(15) . . . . ?
C8A N9A C4A C5A 2.6(17) . . . . ?
C8C N7C C5C C4C 6.6(15) . . . . ?
C8C N7C C5C C6C 178(2) . . . . ?
C8C N9C C4C N3C 179.0(15) . . . . ?
C8C N9C C4C C5C 3.4(16) . . . . ?
C9B N1B C12B C11B -1.8(18) . . . . ?
C9B N1B C12B C13B 179.1(16) . . . . ?
C9B C8B C48B N4B 9(3) . . . . ?
C9B C8B C48B C47B -172.8(17) . . . . ?
C9B C10B C11B C12B 4.4(19) . . . . ?
C9 N1 C12 C11 -7(2) . . . . ?
C9 N1 C12 C13 -177.8(16) . . . . ?
C9 C8 C48 N4 5(3) . . . . ?
C9 C8 C48 C47 -165.4(19) . . . . ?
C9 C10 C11 C12 0(2) . . . . ?
C10B C11B C12B N1B -1.9(19) . . . . ?
C10B C11B C12B C13B 177.4(15) . . . . ?
C10 C11 C12 N1 4(2) . . . . ?
C10 C11 C12 C13 174.6(18) . . . . ?
C11B C12B C13B C14B 1(2) . . . . ?
C11B C12B C13B C21B 175.2(16) . . . . ?
C11 C12 C13 C14 7(3) . . . . ?
C11 C12 C13 C21 -179.3(19) . . . . ?
C12 N1 C9 C8 -175(2) . . . . ?
C12 N1 C9 C10 7(2) . . . . ?
C12 C13 C14 C15 -68(2) . . . . ?
C12 C13 C14 C20 120.8(16) . . . . ?
C12 C13 C21 N2 -4(3) . . . . ?
C12 C13 C21 C22 -180(2) . . . . ?
C12B N1B C9B C8B -178.3(17) . . . . ?
C12B N1B C9B C10B 4.4(18) . . . . ?
C12B C13B C14B C15B 82.4(18) . . . . ?
C12B C13B C14B C20B -94.6(17) . . . . ?
C12B C13B C21B N2B 2(3) . . . . ?
C12B C13B C21B C22B 179.7(16) . . . . ?
C13 C14 C15 C16 -174.7(14) . . . . ?
C13 C14 C20 C19 173.3(14) . . . . ?
C13 C21 C22 C23 173(2) . . . . ?
C13B C14B C15B C16B -177.9(18) . . . . ?
C13B C14B C20B C19B 175.1(16) . . . . ?
C13B C21B C22B C23B 179.4(17) . . . . ?
C14 C13 C21 N2 170.4(15) . . . . ?
C14 C13 C21 C22 -6(3) . . . . ?
C14 C15 C16 C17 4(2) . . . . ?
C14B C13B C21B N2B 176.5(13) . . . . ?
C14B C13B C21B C22B -6(2) . . . . ?
C14B C15B C16B C17B 2(3) . . . . ?
C15B C14B C13B C12B 82.4(18) . . . . yes
C15B C14B C20B C19B -2.0(18) . . . . ?
C15B C16B C17B C18B 178.9(17) . . . . ?
C15B C16B C17B C19B 0(3) . . . . ?
C15 C14 C13 C12 -68(2) . . . . yes
C15 C14 C20 C19 2(2) . . . . ?
C15 C16 C17 C18 174.5(15) . . . . ?
C15 C16 C17 C19 -2.0(16) . . . . ?
C16B C17B C18B O3B -174.2(17) . . . . ?
C16B C17B C18B O4B 3(2) . . . . ?
C16B C17B C19B C20B -3(3) . . . . ?
C16 C17 C18 O3 20(2) . . . . ?
C16 C17 C18 O4 -157.2(14) . . . . ?
C16 C17 C19 C20 0.3(16) . . . . ?
C17 C19 C20 C14 0(2) . . . . ?
C17B C19B C20B C14B 4(3) . . . . ?
C18B C17B C19B C20B 178.4(15) . . . . ?
C18 C17 C19 C20 -176.3(15) . . . . ?
C19 C17 C18 O3 -163.6(13) . . . . ?
C19 C17 C18 O4 19(2) . . . . ?
C19B C17B C18B O3B 4(2) . . . . ?
C19B C17B C18B O4B -178.2(16) . . . . ?
C20 C14 C15 C16 -4(2) . . . . ?
C20B C14B C15B C16B -0.9(19) . . . . ?
C21B N2B C24B C23B -4.1(18) . . . . ?
C21B N2B C24B C25B 175.2(16) . . . . ?
C21B C13B C14B C15B -92.2(17) . . . . ?
C21B C13B C14B C20B 90.8(17) . . . . ?
C21B C22B C23B C24B 0(2) . . . . ?
C21 N2 C24 C23 -2.0(18) . . . . ?
C21 N2 C24 C25 177.0(17) . . . . ?
C21 C13 C14 C15 117.0(17) . . . . ?
C21 C13 C14 C20 -54(2) . . . . ?
C21 C22 C23 C24 2(2) . . . . ?
C22B C23B C24B N2B 2(2) . . . . ?
C22B C23B C24B C25B -176.8(19) . . . . ?
C22 C23 C24 N2 0(2) . . . . ?
C22 C23 C24 C25 -178.9(18) . . . . ?
C23B C24B C25B C26B -2(3) . . . . ?
C23B C24B C25B C33B -174.4(18) . . . . ?
C23 C24 C25 C26 10(3) . . . . ?
C23 C24 C25 C33 -178.2(18) . . . . ?
C24B N2B C21B C13B -177.9(16) . . . . ?
C24B N2B C21B C22B 4.2(18) . . . . ?
C24B C25B C26B C27B 86.6(18) . . . . ?
C24B C25B C26B C32B -97(2) . . . . ?
C24B C25B C33B N3B -3(3) . . . . ?
C24B C25B C33B C34B 175.8(18) . . . . ?
C24 N2 C21 C13 -173.6(16) . . . . ?
C24 N2 C21 C22 3(2) . . . . ?
C24 C25 C26 C27 70(2) . . . . ?
C24 C25 C26 C32 -117(2) . . . . ?
C24 C25 C33 N3 13(3) . . . . ?
C24 C25 C33 C34 179.3(18) . . . . ?
C25 C26 C27 C28 170.9(15) . . . . ?
C25 C26 C32 C31 -176.2(16) . . . . ?
C25 C33 C34 C35 -170(2) . . . . ?
C25B C26B C27B C28B 175.7(13) . . . . ?
C25B C26B C32B C31B -174.2(16) . . . . ?
C25B C33B C34B C35B 176.3(19) . . . . ?
C26B C25B C33B N3B -175.3(16) . . . . ?
C26B C25B C33B C34B 3(3) . . . . ?
C26B C27B C28B C29B -3.3(17) . . . . ?
C26 C25 C33 N3 -175.9(16) . . . . ?
C26 C25 C33 C34 -9(3) . . . . ?
C26 C27 C28 C29 6(2) . . . . ?
C27B C26B C25B C24B 86.6(18) . . . . yes
C27B C26B C32B C31B 2(2) . . . . ?
C27B C28B C29B C30B -174.4(13) . . . . ?
C27B C28B C29B C31B 6(2) . . . . ?
C27 C26 C25 C24 70(2) . . . . yes
C27 C26 C32 C31 -3(3) . . . . ?
C27 C28 C29 C30 178.8(16) . . . . ?
C27 C28 C29 C31 -4.3(17) . . . . ?
C28 C29 C30 O5 -171.3(14) . . . . ?
C28 C29 C30 O6 -5(3) . . . . ?
C28 C29 C31 C32 -1.1(18) . . . . ?
C28B C29B C30B O5B 158.2(16) . . . . ?
C28B C29B C30B O6B -23(2) . . . . ?
C28B C29B C31B C32B -5(2) . . . . ?
C29B C31B C32B C26B 1(3) . . . . ?
C29 C31 C32 C26 5(3) . . . . ?
C30B C29B C31B C32B 175.5(16) . . . . ?
C30 C29 C31 C32 175.6(17) . . . . ?
C31 C29 C30 O5 12(2) . . . . ?
C31 C29 C30 O6 178(2) . . . . ?
C31B C29B C30B O5B -23(2) . . . . ?
C31B C29B C30B O6B 155.6(16) . . . . ?
C32B C26B C27B C28B -1.0(16) . . . . ?
C32 C26 C27 C28 -3(3) . . . . ?
C33B N3B C36B C35B -3.3(18) . . . . ?
C33B N3B C36B C37B 176.3(14) . . . . ?
C33B C25B C26B C27B -100.4(17) . . . . ?
C33B C25B C26B C32B 76(2) . . . . ?
C33B C34B C35B C36B 3(2) . . . . ?
C33 N3 C36 C35 -3.8(19) . . . . ?
C33 N3 C36 C37 179.8(16) . . . . ?
C33 C25 C26 C27 -102(2) . . . . ?
C33 C25 C26 C32 71(2) . . . . ?
C33 C34 C35 C36 -1(2) . . . . ?
C34 C35 C36 N3 3(2) . . . . ?
C34 C35 C36 C37 179.1(18) . . . . ?
C34B C35B C36B N3B 0(2) . . . . ?
C34B C35B C36B C37B -179.3(17) . . . . ?
C35 C36 C37 C38 -4(2) . . . . ?
C35 C36 C37 C45 172.6(17) . . . . ?
C35B C36B C37B C38B -11(2) . . . . ?
C35B C36B C37B C45B -176.9(16) . . . . ?
C36B N3B C33B C25B -176.3(18) . . . . ?
C36B N3B C33B C34B 4.8(19) . . . . ?
C36B C37B C38B C39B 120.7(15) . . . . ?
C36B C37B C38B C44B -47.9(19) . . . . ?
C36B C37B C45B N4B -12(2) . . . . ?
C36B C37B C45B C46B 172.2(16) . . . . ?
C36 N3 C33 C25 172.3(18) . . . . ?
C36 N3 C33 C34 3(2) . . . . ?
C36 C37 C38 C39 117.9(16) . . . . ?
C36 C37 C38 C44 -65(2) . . . . ?
C36 C37 C45 N4 -3(3) . . . . ?
C36 C37 C45 C46 -172.9(16) . . . . ?
C37B C38B C39B C40B -177.1(12) . . . . ?
C37B C38B C44B C43B 174.7(13) . . . . ?
C37B C45B C46B C47B 172.1(15) . . . . ?
C37 C38 C39 C40 175.1(15) . . . . ?
C37 C38 C44 C43 -175.1(16) . . . . ?
C37 C45 C46 C47 176.1(17) . . . . ?
C38B C37B C45B N4B -179.4(14) . . . . ?
C38B C37B C45B C46B 5(2) . . . . ?
C38B C39B C40B C41B 4.9(17) . . . . ?
C38 C37 C45 N4 174.2(14) . . . . ?
C38 C37 C45 C46 4(2) . . . . ?
C38 C39 C40 C41 -1.7(17) . . . . ?
C39B C38B C37B C36B 120.7(15) . . . . yes
C39B C38B C44B C43B 6(2) . . . . ?
C39B C40B C41B C42B 179.9(15) . . . . ?
C39B C40B C41B C43B 0.0(16) . . . . ?
C39 C38 C37 C36 117.9(16) . . . . yes
C39 C38 C44 C43 2(2) . . . . ?
C39 C40 C41 C42 -173.2(14) . . . . ?
C39 C40 C41 C43 5(2) . . . . ?
C40 C41 C42 Zn5 161(3) . . . 4_566 ?
C40 C41 C42 O7 -173.6(16) . . . . ?
C40 C41 C42 O8 8(3) . . . . ?
C40 C41 C43 C44 -5(3) . . . . ?
C40B C41B C42B O7B -145.9(14) . . . . ?
C40B C41B C42B O8B 25(3) . . . . ?
C40B C41B C43B C44B -2(2) . . . . ?
C41 C43 C44 C38 1(3) . . . . ?
C41B C43B C44B C38B -2(2) . . . . ?
C42B C41B C43B C44B 178.4(15) . . . . ?
C42 C41 C43 C44 173.5(17) . . . . ?
C43B C41B C42B O7B 34(2) . . . . ?
C43B C41B C42B O8B -155(2) . . . . ?
C43 C41 C42 Zn5 -18(5) . . . 4_566 ?
C43 C41 C42 O7 8(2) . . . . ?
C43 C41 C42 O8 -170.2(19) . . . . ?
C44 C38 C39 C40 -2.2(17) . . . . ?
C44B C38B C39B C40B -8(2) . . . . ?
C45B N4B C48B C8B 177.0(15) . . . . ?
C45B N4B C48B C47B -1.1(17) . . . . ?
C45B C37B C38B C39B -71.6(16) . . . . ?
C45B C37B C38B C44B 119.8(16) . . . . ?
C45B C46B C47B C48B 3(2) . . . . ?
C45 N4 C48 C8 -177.3(16) . . . . ?
C45 N4 C48 C47 -5.5(18) . . . . ?
C45 C37 C38 C39 -59(2) . . . . ?
C45 C37 C38 C44 118.0(17) . . . . ?
C45 C46 C47 C48 -8(2) . . . . ?
C46 C47 C48 N4 9(2) . . . . ?
C46 C47 C48 C8 -179.8(17) . . . . ?
C46B C47B C48B N4B -1(2) . . . . ?
C46B C47B C48B C8B -179.1(17) . . . . ?
C48B N4B C45B C37B -172.9(13) . . . . ?
C48B N4B C45B C46B 2.9(19) . . . . ?
C48B C8B C9B N1B -2(3) . . . . ?
C48B C8B C9B C10B 175.0(16) . . . . ?
C48 N4 C45 C37 -170.8(16) . . . . ?
C48 N4 C45 C46 0.6(18) . . . . ?
C48 C8 C9 N1 0(3) . . . . ?
C48 C8 C9 C10 178.4(19) . . . . ?

loop_
_platon_squeeze_void_nr
_platon_squeeze_void_average_x
_platon_squeeze_void_average_y
_platon_squeeze_void_average_z
_platon_squeeze_void_volume
_platon_squeeze_void_count_electrons
_platon_squeeze_void_content
1 -0.033 0.000 0.000 477 167 '4 dmf'
2 0.001 0.000 0.500 595 233 '6 dmf'
3 -0.009 0.232 0.244 528 209 '5.333 dmf'
4 0.000 0.268 0.744 529 209 '5 dmf'
5 -0.018 0.500 0.000 595 233 '6 dmf'
6 -0.019 0.500 0.500 477 168 '4 dmf'
7 -0.043 0.732 0.256 528 209 '5.333 dmf'
8 -0.020 0.768 0.756 528 209 '5.333 dmf'
9 0.220 0.519 0.701 7 2 ' '
10 0.280 0.019 0.799 7 2 ' '
11 0.720 0.981 0.201 7 2 ' '
12 0.780 0.481 0.299 7 2 ' '

loop_
_twin_individual_id
_twin_individual_mass_fraction_refined
_oxdiff_twin_reflns_isolated
_oxdiff_twin_reflns_overlapped
_twin_individual_twin_lattice_type
_twin_individual_twin_matrix_11
_twin_individual_twin_matrix_12
_twin_individual_twin_matrix_13
_twin_individual_twin_matrix_21
_twin_individual_twin_matrix_22
_twin_individual_twin_matrix_23
_twin_individual_twin_matrix_31
_twin_individual_twin_matrix_32
_twin_individual_twin_matrix_33
1 0.5864 6765 86695 ref 1.0000 0.0000 0.0000 0.0000 1.0000 0.0000 0.0000 0.0000 1.0000
2 0.4136 6787 86695 nmt -1.0015 -0.0008 -0.0016 0.0077 -0.9998 -0.0035 0.7436 -0.0041 0.9997

loop_
_exptl_oxdiff_crystal_face_indexfrac_h
_exptl_oxdiff_crystal_face_indexfrac_k
_exptl_oxdiff_crystal_face_indexfrac_l
_exptl_oxdiff_crystal_face_x
_exptl_oxdiff_crystal_face_y
_exptl_oxdiff_crystal_face_z
-0.0017 1.0060 1.9966 0.0925 0.0028 -0.0097
0.0018 -0.0032 -1.0008 -0.0333 -0.0212 0.0065
-0.0018 0.0032 1.0008 0.0333 0.0212 -0.0065
0.0053 0.9932 -2.0065 -0.0407 -0.0820 0.0162
-0.0053 -0.9932 2.0065 0.0407 0.0820 -0.0162
0.0053 1.9959 -1.0107 0.0184 -0.1004 0.0130
-0.0018 -2.0024 -0.9909 -0.0850 0.0580 -0.0001
1.0090 1.9664 -2.7509 -0.0125 -0.1070 0.1751
1.0002 -0.0231 0.2614 0.0357 0.0358 0.1491
-1.0090 -1.9664 2.7509 0.0125 0.1070 -0.1751
-0.0018 -0.9996 0.0049 -0.0259 0.0396 -0.0033
